data_4503578
loop_
_publ_author_name
'Xu, Qiang'
'Zou, Ru-Qiang'
'Zhong, Rui-Qin'
'Kachi-Terajima, Chihiro'
'Takamizawa, Satoshi'

_publ_section_title
;
 Cubic Metal&#x2212;Organic Polyhedrons of Nickel(II)
 Imidazoledicarboxylate Depositing Protons or Alkali Metal Ions
;
_journal_issue 7
_journal_name_full 'Crystal Growth &amp; Design'
_journal_page_first 2458
_journal_paper_doi 10.1021/cg8000762
_journal_volume 8
_journal_year 2008
_chemical_formula_sum 'C60 H70 K20 N24 Ni8 O77'
_chemical_formula_weight 3611.08
_chemical_name_systematic
; 
 ? 
;
_space_group_IT_number 15
_symmetry_cell_setting monoclinic
_symmetry_Int_Tables_number 15
_symmetry_space_group_name_Hall '-C 2yc'
_symmetry_space_group_name_H-M 'C 1 2/c 1'
_atom_sites_solution_hydrogens geom
_atom_sites_solution_primary direct
_atom_sites_solution_secondary difmap
_audit_creation_method SHELXL-97
_cell_angle_alpha 90.00
_cell_angle_beta 109.447(2)
_cell_angle_gamma 90.00
_cell_formula_units_Z 4
_cell_length_a 26.4185(9)
_cell_length_b 17.1640(6)
_cell_length_c 29.4732(10)
_cell_measurement_reflns_used 53442
_cell_measurement_temperature 93(2)
_cell_measurement_theta_max 68.4
_cell_measurement_theta_min 3.1
_cell_volume 12602.1(8)
_computing_molecular_graphics Shelxtl
_computing_publication_material shelxtl
_computing_structure_refinement 'SHELXL-97 (Sheldrick, 1997)'
_computing_structure_solution 'SHELXS-97 (Sheldrick, 1990)'
_diffrn_ambient_temperature 93(2)
_diffrn_detector_area_resol_mean 10.00
_diffrn_measured_fraction_theta_full 0.986
_diffrn_measured_fraction_theta_max 0.986
_diffrn_measurement_device_type 'Rigaku RAXIS-RAPID'
_diffrn_measurement_method \w
_diffrn_radiation_monochromator graphite
_diffrn_radiation_source 'fine-focus sealed tube'
_diffrn_radiation_type CuK\a
_diffrn_radiation_wavelength 1.54178
_diffrn_reflns_av_R_equivalents 0.001
_diffrn_reflns_av_sigmaI/netI 0.0984
_diffrn_reflns_limit_h_max 31
_diffrn_reflns_limit_h_min -31
_diffrn_reflns_limit_k_max 20
_diffrn_reflns_limit_k_min -20
_diffrn_reflns_limit_l_max 35
_diffrn_reflns_limit_l_min -35
_diffrn_reflns_number 70240
_diffrn_reflns_theta_full 68.23
_diffrn_reflns_theta_max 68.23
_diffrn_reflns_theta_min 3.13
_exptl_absorpt_coefficient_mu 8.223
_exptl_absorpt_correction_T_max 0.562
_exptl_absorpt_correction_T_min 0.181
_exptl_absorpt_correction_type multi-scan
_exptl_absorpt_process_details
;
    Higashi, T. (1995). Program for Absorption Correction.
    Rigaku Corporation, Tokyo, Japan.
;
_exptl_crystal_colour blue
_exptl_crystal_density_diffrn 1.903
_exptl_crystal_density_method 'not measured'
_exptl_crystal_description block
_exptl_crystal_F_000 7272
_exptl_crystal_size_max 0.20
_exptl_crystal_size_mid 0.10
_exptl_crystal_size_min 0.07
_refine_diff_density_max 2.187
_refine_diff_density_min -0.953
_refine_diff_density_rms 0.189
_refine_ls_extinction_coef 0.000085(18)
_refine_ls_extinction_expression Fc^*^=kFc[1+0.001xFc^2^\l^3^/sin(2\q)]^-1/4^
_refine_ls_extinction_method SHELXL
_refine_ls_goodness_of_fit_ref 1.102
_refine_ls_hydrogen_treatment constr
_refine_ls_matrix_type full
_refine_ls_number_parameters 858
_refine_ls_number_reflns 11367
_refine_ls_number_restraints 0
_refine_ls_restrained_S_all 1.102
_refine_ls_R_factor_all 0.1540
_refine_ls_R_factor_gt 0.1060
_refine_ls_shift/su_max 0.000
_refine_ls_shift/su_mean 0.000
_refine_ls_structure_factor_coef Fsqd
_refine_ls_weighting_details 'calc w=1/[\s^2^(Fo^2^)+(0.2000P)^2^+0.0000P] where P=(Fo^2^+2Fc^2^)/3'
_refine_ls_weighting_scheme calc
_refine_ls_wR_factor_gt 0.2961
_refine_ls_wR_factor_ref 0.3433
_reflns_number_gt 6325
_reflns_number_total 11367
_reflns_threshold_expression >2sigma(I)
_cod_data_source_file cg8000762-file003.cif
_cod_data_source_block 2c
_cod_original_cell_volume 12602.1(7)
_cod_database_code 4503578

loop_
_symmetry_equiv_pos_as_xyz
'x, y, z'
'-x, y, -z+1/2'
'x+1/2, y+1/2, z'
'-x+1/2, y+1/2, -z+1/2'
'-x, -y, -z'
'x, -y, z-1/2'
'-x+1/2, -y+1/2, -z'
'x+1/2, -y+1/2, z-1/2'

loop_
_atom_site_label
_atom_site_type_symbol
_atom_site_fract_x
_atom_site_fract_y
_atom_site_fract_z
_atom_site_U_iso_or_equiv
_atom_site_adp_type
_atom_site_occupancy
_atom_site_symmetry_multiplicity
_atom_site_calc_flag
_atom_site_refinement_flags
Ni1 Ni 0.33805(6) 0.41736(9) 0.63732(5) 0.0427(4) Uani 1 1 d .
Ni2 Ni 0.57587(5) 0.41718(9) 0.63848(5) 0.0433(4) Uani 1 1 d .
Ni3 Ni 0.57690(5) 0.05603(9) 0.64179(5) 0.0430(4) Uani 1 1 d .
Ni4 Ni 0.33617(6) 0.05124(9) 0.63419(5) 0.0428(4) Uani 1 1 d .
K1 K 0.23800(8) 0.53247(12) 0.56585(7) 0.0527(6) Uani 1 1 d .
K2 K 0.61486(8) 0.53784(13) 0.56714(7) 0.0556(6) Uani 1 1 d .
K3 K 0.61459(8) -0.06530(12) 0.56900(7) 0.0531(6) Uani 1 1 d .
K4 K 0.22886(9) -0.05631(13) 0.55714(8) 0.0604(6) Uani 1 1 d .
K5 K 0.79053(11) 0.23607(15) 0.62961(14) 0.0948(11) Uani 1 1 d .
K6A K 0.1378(2) 0.2356(3) 0.65470(17) 0.0603(11) Uiso 0.50 1 d P
K6B K 0.1122(2) 0.2398(3) 0.62423(18) 0.0621(12) Uiso 0.50 1 d P
K7A K 0.23027(16) 0.4795(2) 0.70279(14) 0.0524(10) Uani 0.49 1 d P
K7B K 0.26634(15) 0.4832(2) 0.80102(11) 0.0507(10) Uani 0.51 1 d P
K8A K 0.5736(2) 0.1128(3) 0.49399(18) 0.1092(18) Uani 0.63 1 d P
K8B K 0.6552(5) 0.2324(5) 0.5166(3) 0.108(3) Uani 0.37 1 d P
K9 K 0.31938(8) 0.26908(12) 0.47662(7) 0.0513(5) Uani 1 1 d .
K10A K 0.4313(2) 0.7331(3) 0.7569(2) 0.0613(13) Uiso 0.50 1 d P
K10B K 0.4212(2) 0.7383(3) 0.7337(2) 0.0628(13) Uiso 0.50 1 d P
O1 O 0.3172(2) 0.4314(3) 0.5630(2) 0.0466(14) Uani 1 1 d .
O2 O 0.3489(2) 0.4289(4) 0.5017(2) 0.0585(17) Uani 1 1 d .
O3 O 0.5413(2) 0.4234(4) 0.5626(2) 0.0493(15) Uani 1 1 d .
O4 O 0.4652(2) 0.3973(5) 0.5035(2) 0.072(2) Uani 1 1 d .
O5 O 0.6512(2) 0.4100(3) 0.6277(2) 0.0487(15) Uani 1 1 d .
O6 O 0.7043(2) 0.3259(4) 0.6078(2) 0.0593(17) Uani 1 1 d .
O7 O 0.6513(2) 0.0635(4) 0.6304(2) 0.0479(15) Uani 1 1 d .
O8 O 0.7051(3) 0.1478(4) 0.6090(3) 0.073(2) Uani 1 1 d .
O9 O 0.5441(2) 0.0537(3) 0.5666(2) 0.0482(15) Uani 1 1 d .
O10 O 0.4689(2) 0.0891(4) 0.5092(2) 0.0513(15) Uani 1 1 d .
O11 O 0.3186(2) 0.0343(3) 0.55936(19) 0.0464(14) Uani 1 1 d .
O12 O 0.3575(2) 0.0119(4) 0.5035(2) 0.0553(16) Uani 1 1 d .
O13 O 0.2537(2) 0.0617(3) 0.6231(2) 0.0481(15) Uani 1 1 d .
O14 O 0.1880(2) 0.1494(3) 0.6078(2) 0.0499(15) Uani 1 1 d .
O15 O 0.2560(2) 0.4079(3) 0.6268(2) 0.0447(14) Uani 1 1 d .
O16 O 0.1874(2) 0.3228(3) 0.6047(2) 0.0483(15) Uani 1 1 d .
O17 O 0.3331(2) 0.5416(3) 0.6429(2) 0.0458(14) Uani 1 1 d .
O18 O 0.3522(3) 0.6375(4) 0.6963(2) 0.077(2) Uani 1 1 d .
O19 O 0.4185(2) 0.5395(4) 0.8561(2) 0.0538(16) Uani 1 1 d .
O20A O 0.4167(6) 0.6352(9) 0.8029(5) 0.052(4) Uiso 0.46 1 d P
O20B O 0.3914(5) 0.6375(7) 0.8039(4) 0.052(3) Uiso 0.54 1 d P
O21 O 0.5827(2) -0.0672(3) 0.6464(2) 0.0477(15) Uani 1 1 d .
O22A O 0.6125(6) -0.1644(8) 0.6987(5) 0.051(4) Uiso 0.48 1 d P
O22B O 0.5867(6) -0.1645(8) 0.6982(4) 0.053(3) Uiso 0.52 1 d P
O23 O 0.6696(2) -0.0725(3) 0.8591(2) 0.0473(15) Uani 1 1 d .
O24A O 0.6208(7) -0.1630(10) 0.8078(6) 0.056(4) Uiso 0.37 1 d P
O24B O 0.6583(4) -0.1674(6) 0.8038(3) 0.056(3) Uiso 0.63 1 d P
O25 O 0.2627(2) 0.1554(4) 0.5006(2) 0.0554(16) Uani 1 1 d .
O26A O 0.3008(5) 0.6440(7) 0.5391(4) 0.075(3) Uiso 0.62 1 d P
O26B O 0.2610(8) 0.6483(12) 0.5150(7) 0.075(5) Uiso 0.38 1 d P
O27 O 0.5000 0.8601(9) 0.7500 0.204(9) Uani 1 2 d S
O28A O 0.2119(7) 0.3326(10) 0.7309(7) 0.104(5) Uiso 0.55 1 d P
O28B O 0.2183(8) 0.3267(12) 0.7682(8) 0.100(6) Uiso 0.45 1 d P
O29A O 0.859(2) 0.327(3) 0.5837(17) 0.147(16) Uiso 0.25 1 d P
O29B O 0.8039(6) 0.3324(9) 0.5572(5) 0.135(5) Uiso 0.75 1 d P
O30 O 0.2793(6) 0.6401(10) 0.7616(6) 0.216(7) Uani 1 1 d .
O31 O 0.6101(3) 0.3898(5) 0.5096(3) 0.090(2) Uani 1 1 d .
O33 O 0.4216(3) 0.2379(5) 0.4905(4) 0.105(3) Uani 1 1 d .
O35A O 0.4873(4) 0.5963(6) 0.5699(3) 0.060(3) Uiso 0.72 1 d P
O35B O 0.5067(12) 0.6275(19) 0.5806(9) 0.059(7) Uiso 0.28 1 d P
O36A O 0.5682(5) 0.2576(7) 0.4521(5) 0.068(3) Uiso 0.61 1 d P
O36B O 0.5660(8) 0.2421(11) 0.4261(8) 0.066(5) Uiso 0.39 1 d P
O37A O 0.8612(9) 0.1313(13) 0.5818(8) 0.074(6) Uiso 0.34 1 d P
O37B O 0.9015(5) 0.1135(7) 0.6005(4) 0.077(3) Uiso 0.66 1 d P
O38A O 0.4906(7) -0.1586(10) 0.5973(6) 0.091(5) Uiso 0.52 1 d P
O38B O 0.5100(8) -0.1528(11) 0.5798(7) 0.094(6) Uiso 0.48 1 d P
O39 O 0.1982(9) 0.7364(9) 0.7450(10) 0.264(12) Uani 1 1 d .
O40A O 0.0460(12) 0.2292(17) 0.5793(10) 0.174(10) Uiso 0.56 1 d P
O40B O 0.0265(14) 0.164(2) 0.5803(11) 0.157(12) Uiso 0.44 1 d P
O41A O 0.5274(9) 0.7245(14) 0.8332(9) 0.163(8) Uiso 0.63 1 d P
O41B O 0.5148(13) 0.660(2) 0.8075(13) 0.159(12) Uiso 0.37 1 d P
N1 N 0.4118(3) 0.4225(4) 0.6298(2) 0.0453(17) Uani 1 1 d .
N2 N 0.4967(3) 0.4187(4) 0.6304(2) 0.0403(16) Uani 1 1 d .
N3 N 0.5844(3) 0.3019(4) 0.6367(2) 0.0393(16) Uani 1 1 d .
N4 N 0.5854(3) 0.1731(4) 0.6394(2) 0.0432(17) Uani 1 1 d .
N5 N 0.4969(3) 0.0552(4) 0.6341(2) 0.0393(16) Uani 1 1 d .
N6 N 0.4119(3) 0.0437(4) 0.6305(2) 0.0385(16) Uani 1 1 d .
N7 N 0.3283(3) 0.1690(4) 0.6308(2) 0.0445(17) Uani 1 1 d .
N8 N 0.3297(3) 0.2988(4) 0.6329(3) 0.0456(17) Uani 1 1 d .
N9 N 0.3612(3) 0.4302(4) 0.7096(3) 0.0478(18) Uani 1 1 d .
N10 N 0.3928(3) 0.4307(4) 0.7891(3) 0.0474(18) Uani 1 1 d .
N11 N 0.6089(3) 0.0413(4) 0.7143(2) 0.0427(17) Uani 1 1 d .
N12 N 0.6424(3) 0.0401(4) 0.7937(2) 0.0454(17) Uani 1 1 d .
C1 C 0.4641(3) 0.4210(5) 0.6559(3) 0.043(2) Uani 1 1 d .
H1 H 0.4767 0.4215 0.6901 0.052 Uiso 1 1 calc R
C2 C 0.4103(4) 0.4221(5) 0.5825(3) 0.046(2) Uani 1 1 d .
C3 C 0.4638(3) 0.4183(5) 0.5828(3) 0.046(2) Uani 1 1 d .
C4 C 0.3570(3) 0.4279(6) 0.5454(3) 0.048(2) Uani 1 1 d .
C5 C 0.4903(4) 0.4135(6) 0.5468(3) 0.053(2) Uani 1 1 d .
C6 C 0.5607(4) 0.2374(5) 0.6443(3) 0.046(2) Uani 1 1 d .
H6 H 0.5288 0.2377 0.6526 0.055 Uiso 1 1 calc R
C7 C 0.6296(4) 0.2769(5) 0.6284(3) 0.044(2) Uani 1 1 d .
C8 C 0.6304(3) 0.1971(5) 0.6300(3) 0.0401(19) Uani 1 1 d .
C9 C 0.6652(4) 0.3396(5) 0.6203(3) 0.046(2) Uani 1 1 d .
C10 C 0.6654(4) 0.1328(6) 0.6221(3) 0.054(2) Uani 1 1 d .
C11 C 0.4621(3) 0.0503(5) 0.6576(3) 0.042(2) Uani 1 1 d .
H11 H 0.4729 0.0515 0.6917 0.050 Uiso 1 1 calc R
C12 C 0.4658(4) 0.0504(5) 0.5865(3) 0.045(2) Uani 1 1 d .
C13 C 0.4120(3) 0.0434(5) 0.5840(3) 0.042(2) Uani 1 1 d .
C14 C 0.4930(4) 0.0659(5) 0.5507(3) 0.046(2) Uani 1 1 d .
C15 C 0.3613(3) 0.0306(5) 0.5465(3) 0.047(2) Uani 1 1 d .
C16 C 0.3581(4) 0.2338(5) 0.6359(3) 0.046(2) Uani 1 1 d .
H16 H 0.3955 0.2333 0.6411 0.055 Uiso 1 1 calc R
C17 C 0.2760(3) 0.1935(5) 0.6232(3) 0.044(2) Uani 1 1 d .
C18 C 0.2767(4) 0.2767(5) 0.6247(3) 0.045(2) Uani 1 1 d .
C19 C 0.2350(4) 0.1339(5) 0.6178(3) 0.046(2) Uani 1 1 d .
C20 C 0.2367(3) 0.3387(5) 0.6183(3) 0.046(2) Uani 1 1 d .
C21 C 0.3668(3) 0.5070(5) 0.7245(3) 0.042(2) Uani 1 1 d .
C22 C 0.3776(3) 0.3881(5) 0.7496(3) 0.0376(19) Uani 1 1 d .
H22 H 0.3783 0.3328 0.7498 0.045 Uiso 1 1 calc R
C23 C 0.3508(3) 0.5662(5) 0.6857(3) 0.046(2) Uani 1 1 d .
C24 C 0.3858(3) 0.5080(5) 0.7749(3) 0.042(2) Uani 1 1 d .
C25 C 0.4041(4) 0.5659(6) 0.8127(4) 0.057(2) Uani 1 1 d .
C26 C 0.6146(3) -0.0345(5) 0.7281(3) 0.044(2) Uani 1 1 d .
C27 C 0.6261(3) 0.0820(5) 0.7534(3) 0.041(2) Uani 1 1 d .
H27 H 0.6270 0.1373 0.7533 0.049 Uiso 1 1 calc R
C28 C 0.5983(4) -0.0927(5) 0.6897(3) 0.050(2) Uani 1 1 d .
C29 C 0.6351(3) -0.0355(5) 0.7772(3) 0.042(2) Uani 1 1 d .
C30 C 0.6491(4) -0.0958(6) 0.8156(4) 0.060(3) Uani 1 1 d .

loop_
_atom_site_aniso_label
_atom_site_aniso_U_11
_atom_site_aniso_U_22
_atom_site_aniso_U_33
_atom_site_aniso_U_23
_atom_site_aniso_U_13
_atom_site_aniso_U_12
Ni1 0.0427(8) 0.0384(9) 0.0492(8) 0.0002(6) 0.0183(7) -0.0024(6)
Ni2 0.0403(8) 0.0412(9) 0.0485(8) 0.0037(6) 0.0149(7) -0.0006(7)
Ni3 0.0423(9) 0.0389(9) 0.0480(8) -0.0023(6) 0.0152(6) -0.0012(7)
Ni4 0.0427(8) 0.0386(9) 0.0486(8) 0.0015(6) 0.0174(7) 0.0020(6)
K1 0.0498(12) 0.0484(13) 0.0578(12) 0.0005(9) 0.0153(9) 0.0057(9)
K2 0.0516(12) 0.0576(14) 0.0580(12) 0.0100(10) 0.0187(9) -0.0088(10)
K3 0.0560(12) 0.0547(13) 0.0492(11) 0.0003(9) 0.0182(9) 0.0119(10)
K4 0.0702(14) 0.0527(14) 0.0647(13) -0.0076(10) 0.0309(11) -0.0123(11)
K5 0.0557(16) 0.0665(18) 0.165(3) 0.0304(17) 0.0411(18) 0.0106(13)
K7A 0.058(2) 0.049(2) 0.051(2) 0.0013(18) 0.0186(19) 0.015(2)
K7B 0.060(2) 0.057(2) 0.0290(16) -0.0046(15) 0.0074(15) 0.037(2)
K8A 0.177(5) 0.069(3) 0.114(4) 0.010(3) 0.092(4) 0.021(3)
K8B 0.171(10) 0.076(5) 0.097(6) 0.011(4) 0.070(6) 0.020(5)
K9 0.0494(12) 0.0474(12) 0.0581(12) 0.0011(9) 0.0191(9) 0.0021(9)
O1 0.044(3) 0.042(4) 0.055(3) -0.002(3) 0.018(3) 0.001(3)
O2 0.050(4) 0.082(5) 0.046(4) 0.000(3) 0.020(3) -0.004(3)
O3 0.044(4) 0.053(4) 0.052(3) 0.004(3) 0.018(3) 0.000(3)
O4 0.046(4) 0.129(7) 0.040(3) -0.001(4) 0.014(3) 0.000(4)
O5 0.044(3) 0.039(4) 0.062(4) 0.004(3) 0.015(3) -0.001(3)
O6 0.046(4) 0.057(4) 0.081(5) 0.006(3) 0.030(3) -0.002(3)
O7 0.044(3) 0.042(4) 0.054(4) 0.001(3) 0.012(3) -0.002(3)
O8 0.063(4) 0.050(4) 0.131(6) 0.003(4) 0.065(5) 0.006(3)
O9 0.042(3) 0.053(4) 0.051(3) 0.000(3) 0.017(3) -0.001(3)
O10 0.049(4) 0.059(4) 0.044(3) 0.008(3) 0.013(3) 0.007(3)
O11 0.042(3) 0.048(4) 0.049(3) 0.002(3) 0.015(3) 0.005(3)
O12 0.052(4) 0.070(5) 0.046(3) -0.010(3) 0.018(3) -0.003(3)
O13 0.054(4) 0.044(4) 0.048(3) 0.001(3) 0.020(3) -0.004(3)
O14 0.040(3) 0.041(4) 0.073(4) 0.001(3) 0.023(3) 0.000(3)
O15 0.047(3) 0.035(3) 0.055(3) -0.002(3) 0.021(3) -0.002(3)
O16 0.047(4) 0.041(4) 0.058(4) -0.001(3) 0.019(3) 0.000(3)
O17 0.048(3) 0.039(4) 0.052(4) 0.004(3) 0.019(3) 0.002(3)
O18 0.117(6) 0.042(4) 0.059(4) 0.002(3) 0.012(4) 0.006(4)
O19 0.050(4) 0.048(4) 0.060(4) -0.001(3) 0.014(3) 0.000(3)
O21 0.050(4) 0.039(4) 0.054(4) 0.005(3) 0.018(3) 0.001(3)
O23 0.051(4) 0.039(4) 0.051(4) 0.003(3) 0.017(3) 0.006(3)
O25 0.054(4) 0.046(4) 0.066(4) 0.001(3) 0.020(3) 0.003(3)
O27 0.28(2) 0.071(11) 0.31(3) 0.000 0.17(2) 0.000
O30 0.171(12) 0.27(2) 0.218(15) 0.013(13) 0.084(11) -0.054(13)
O31 0.119(6) 0.085(6) 0.070(5) 0.001(4) 0.035(5) 0.001(5)
O33 0.050(5) 0.099(7) 0.162(10) -0.029(6) 0.030(5) 0.003(4)
O39 0.26(2) 0.160(15) 0.43(4) 0.015(15) 0.18(2) -0.026(12)
N1 0.049(4) 0.040(4) 0.048(4) 0.000(3) 0.018(3) 0.001(3)
N2 0.044(4) 0.035(4) 0.042(4) 0.001(3) 0.015(3) 0.002(3)
N3 0.037(4) 0.038(4) 0.047(4) -0.006(3) 0.019(3) 0.000(3)
N4 0.039(4) 0.040(4) 0.052(4) 0.009(3) 0.017(3) 0.007(3)
N5 0.039(4) 0.037(4) 0.037(4) 0.001(3) 0.006(3) 0.002(3)
N6 0.040(4) 0.034(4) 0.044(4) 0.000(3) 0.017(3) 0.003(3)
N7 0.042(4) 0.041(4) 0.050(4) 0.004(3) 0.014(3) -0.001(3)
N8 0.046(4) 0.036(4) 0.055(4) -0.007(3) 0.017(3) 0.003(4)
N9 0.048(4) 0.045(5) 0.054(4) -0.002(3) 0.023(4) -0.006(4)
N10 0.050(4) 0.044(5) 0.054(4) 0.006(3) 0.026(4) -0.002(4)
N11 0.049(4) 0.033(4) 0.049(4) 0.002(3) 0.020(3) -0.001(3)
N12 0.048(4) 0.037(4) 0.052(4) 0.000(3) 0.017(3) -0.002(3)
C1 0.042(5) 0.039(5) 0.051(5) -0.006(4) 0.018(4) -0.001(4)
C2 0.058(6) 0.040(5) 0.039(4) -0.003(4) 0.013(4) 0.004(4)
C3 0.047(5) 0.039(5) 0.056(5) -0.005(4) 0.025(4) -0.003(4)
C4 0.033(5) 0.057(6) 0.054(5) 0.004(4) 0.014(4) 0.004(4)
C5 0.036(5) 0.068(7) 0.057(6) 0.012(5) 0.021(4) 0.002(5)
C6 0.046(5) 0.033(5) 0.062(6) 0.000(4) 0.023(4) -0.002(4)
C7 0.047(5) 0.035(5) 0.048(5) 0.001(4) 0.012(4) -0.003(4)
C8 0.037(5) 0.035(5) 0.048(5) -0.002(4) 0.014(4) 0.002(4)
C9 0.047(5) 0.044(6) 0.052(5) -0.001(4) 0.022(4) -0.010(4)
C10 0.058(6) 0.052(6) 0.055(5) -0.002(5) 0.022(5) 0.005(5)
C11 0.043(5) 0.037(5) 0.049(5) 0.000(4) 0.022(4) 0.006(4)
C12 0.054(6) 0.032(5) 0.052(5) 0.001(4) 0.021(4) 0.006(4)
C13 0.034(4) 0.039(5) 0.049(5) -0.005(4) 0.010(4) -0.005(4)
C14 0.041(5) 0.044(5) 0.061(6) -0.010(4) 0.026(4) -0.008(4)
C15 0.042(5) 0.049(6) 0.054(5) 0.004(4) 0.019(4) 0.005(4)
C16 0.047(5) 0.046(6) 0.049(5) -0.005(4) 0.022(4) 0.000(4)
C17 0.047(5) 0.042(5) 0.047(5) -0.007(4) 0.021(4) -0.005(4)
C18 0.049(5) 0.041(6) 0.047(5) -0.001(4) 0.020(4) -0.007(4)
C19 0.042(5) 0.046(6) 0.053(5) 0.003(4) 0.018(4) 0.006(4)
C20 0.036(5) 0.046(6) 0.055(5) 0.000(4) 0.017(4) 0.007(4)
C21 0.038(5) 0.040(5) 0.051(5) 0.004(4) 0.017(4) 0.001(4)
C22 0.039(5) 0.024(4) 0.049(5) 0.000(3) 0.013(4) 0.000(3)
C23 0.042(5) 0.042(6) 0.055(5) 0.001(4) 0.019(4) -0.002(4)
C24 0.046(5) 0.027(5) 0.050(5) -0.003(4) 0.011(4) -0.007(4)
C25 0.069(7) 0.038(6) 0.065(6) 0.003(5) 0.024(5) 0.008(5)
C26 0.043(5) 0.050(6) 0.037(4) -0.004(4) 0.010(4) -0.009(4)
C27 0.043(5) 0.031(5) 0.050(5) -0.005(4) 0.017(4) -0.003(4)
C28 0.061(6) 0.035(5) 0.058(6) -0.002(4) 0.025(5) 0.003(4)
C29 0.040(5) 0.035(5) 0.054(5) 0.004(4) 0.018(4) -0.003(4)
C30 0.082(7) 0.033(5) 0.060(6) 0.007(4) 0.016(5) 0.001(5)

loop_
_atom_type_symbol
_atom_type_description
_atom_type_scat_dispersion_real
_atom_type_scat_dispersion_imag
_atom_type_scat_source
C C 0.0181 0.0091 'International Tables Vol C Tables 4.2.6.8 and 6.1.1.4'
H H 0.0000 0.0000 'International Tables Vol C Tables 4.2.6.8 and 6.1.1.4'
K K 0.3868 1.0657 'International Tables Vol C Tables 4.2.6.8 and 6.1.1.4'
N N 0.0311 0.0180 'International Tables Vol C Tables 4.2.6.8 and 6.1.1.4'
Ni Ni -3.0029 0.5091 'International Tables Vol C Tables 4.2.6.8 and 6.1.1.4'
O O 0.0492 0.0322 'International Tables Vol C Tables 4.2.6.8 and 6.1.1.4'

loop_
_geom_angle_atom_site_label_1
_geom_angle_atom_site_label_2
_geom_angle_atom_site_label_3
_geom_angle
_geom_angle_site_symmetry_1
_geom_angle_site_symmetry_3
N9 Ni1 N1 98.4(3) . .
N9 Ni1 N8 99.5(3) . .
N1 Ni1 N8 97.1(3) . .
N9 Ni1 O1 166.9(3) . .
N1 Ni1 O1 78.9(2) . .
N8 Ni1 O1 93.6(3) . .
N9 Ni1 O15 95.7(3) . .
N1 Ni1 O15 165.9(3) . .
N8 Ni1 O15 80.2(3) . .
O1 Ni1 O15 87.4(2) . .
N9 Ni1 O17 79.3(3) . .
N1 Ni1 O17 92.9(3) . .
N8 Ni1 O17 170.0(3) . .
O1 Ni1 O17 88.0(2) . .
O15 Ni1 O17 90.1(2) . .
N9 Ni1 K1 119.2(2) . .
N1 Ni1 K1 118.7(2) . .
N8 Ni1 K1 119.5(2) . .
O1 Ni1 K1 53.49(16) . .
O15 Ni1 K1 53.20(16) . .
O17 Ni1 K1 54.35(16) . .
N3 Ni2 N2 97.5(3) . .
N3 Ni2 N10 97.5(3) . 2_656
N2 Ni2 N10 99.5(3) . 2_656
N3 Ni2 O19 170.1(3) . 2_656
N2 Ni2 O19 92.3(3) . 2_656
N10 Ni2 O19 79.2(3) 2_656 2_656
N3 Ni2 O3 92.0(3) . .
N2 Ni2 O3 79.0(2) . .
N10 Ni2 O3 170.5(3) 2_656 .
O19 Ni2 O3 91.5(2) 2_656 .
N3 Ni2 O5 79.5(3) . .
N2 Ni2 O5 165.3(2) . .
N10 Ni2 O5 95.1(3) 2_656 .
O19 Ni2 O5 91.3(2) 2_656 .
O3 Ni2 O5 86.6(2) . .
N3 Ni2 K2 122.4(2) . .
N2 Ni2 K2 116.12(19) . .
N10 Ni2 K2 119.1(2) 2_656 .
O19 Ni2 K2 53.33(18) 2_656 .
O3 Ni2 K2 54.61(17) . .
O5 Ni2 K2 56.08(16) . .
N4 Ni3 N11 98.5(3) . .
N4 Ni3 N5 97.2(3) . .
N11 Ni3 N5 99.6(3) . .
N4 Ni3 O9 89.7(3) . .
N11 Ni3 O9 171.8(3) . .
N5 Ni3 O9 80.5(2) . .
N4 Ni3 O7 79.2(3) . .
N11 Ni3 O7 95.2(3) . .
N5 Ni3 O7 165.1(2) . .
O9 Ni3 O7 85.0(2) . .
N4 Ni3 O21 169.9(3) . .
N11 Ni3 O21 79.2(3) . .
N5 Ni3 O21 92.8(2) . .
O9 Ni3 O21 92.5(2) . .
O7 Ni3 O21 91.1(2) . .
N4 Ni3 K3 122.1(2) . .
N11 Ni3 K3 119.0(2) . .
N5 Ni3 K3 115.96(19) . .
O9 Ni3 K3 54.57(17) . .
O7 Ni3 K3 56.41(16) . .
O21 Ni3 K3 52.77(16) . .
N12 Ni4 N7 97.7(3) 2_656 .
N12 Ni4 N6 96.5(3) 2_656 .
N7 Ni4 N6 98.4(3) . .
N12 Ni4 O13 94.9(3) 2_656 .
N7 Ni4 O13 79.8(3) . .
N6 Ni4 O13 168.6(2) . .
N12 Ni4 O11 166.3(3) 2_656 .
N7 Ni4 O11 95.9(2) . .
N6 Ni4 O11 79.4(2) . .
O13 Ni4 O11 89.6(2) . .
N12 Ni4 O23 79.2(3) 2_656 2_656
N7 Ni4 O23 169.0(3) . 2_656
N6 Ni4 O23 92.5(2) . 2_656
O13 Ni4 O23 89.8(2) . 2_656
O11 Ni4 O23 87.8(2) . 2_656
N12 Ni4 K4 121.0(2) 2_656 .
N7 Ni4 K4 116.4(2) . .
N6 Ni4 K4 121.79(19) . .
O13 Ni4 K4 51.08(16) . .
O11 Ni4 K4 53.40(16) . .
O23 Ni4 K4 58.08(16) 2_656 .
N12 Ni4 K7B 57.6(2) 2_656 4_546
N7 Ni4 K7B 103.9(2) . 4_546
N6 Ni4 K7B 147.47(19) . 4_546
O13 Ni4 K7B 42.44(16) . 4_546
O11 Ni4 K7B 120.79(17) . 4_546
O23 Ni4 K7B 65.43(17) 2_656 4_546
K4 Ni4 K7B 67.88(6) . 4_546
O8 K1 O26B 83.4(4) 3_455 .
O8 K1 O15 106.4(2) 3_455 .
O26B K1 O15 158.0(5) . .
O8 K1 O1 149.7(2) 3_455 .
O26B K1 O1 97.7(4) . .
O15 K1 O1 63.74(17) . .
O8 K1 O12 101.2(2) 3_455 7_556
O26B K1 O12 96.4(5) . 7_556
O15 K1 O12 100.72(19) . 7_556
O1 K1 O12 108.68(19) . 7_556
O8 K1 O17 85.3(2) 3_455 .
O26B K1 O17 96.0(5) . .
O15 K1 O17 66.05(17) . .
O1 K1 O17 64.47(17) . .
O12 K1 O17 166.6(2) 7_556 .
O8 K1 O26A 86.8(3) 3_455 .
O26B K1 O26A 22.1(4) . .
O15 K1 O26A 136.7(3) . .
O1 K1 O26A 84.0(3) . .
O12 K1 O26A 117.2(3) 7_556 .
O17 K1 O26A 74.5(3) . .
O8 K1 C10 19.5(2) 3_455 3_455
O26B K1 C10 99.6(4) . 3_455
O15 K1 C10 94.5(2) . 3_455
O1 K1 C10 153.9(2) . 3_455
O12 K1 C10 88.6(2) 7_556 3_455
O17 K1 C10 94.3(2) . 3_455
O26A K1 C10 105.9(3) . 3_455
O8 K1 Ni1 116.59(18) 3_455 .
O26B K1 Ni1 120.2(4) . .
O15 K1 Ni1 37.86(12) . .
O1 K1 Ni1 37.77(12) . .
O12 K1 Ni1 128.65(15) 7_556 .
O17 K1 Ni1 38.96(12) . .
O26A K1 Ni1 99.2(3) . .
C10 K1 Ni1 116.13(17) 3_455 .
O8 K1 K3 83.91(16) 3_455 3_455
O26B K1 K3 135.8(5) . 3_455
O15 K1 K3 65.76(13) . 3_455
O1 K1 K3 113.73(14) . 3_455
O12 K1 K3 45.55(13) 7_556 3_455
O17 K1 K3 124.82(14) . 3_455
O26A K1 K3 157.5(3) . 3_455
C10 K1 K3 64.61(18) 3_455 3_455
Ni1 K1 K3 103.32(6) . 3_455
O8 K1 K5 40.42(15) 3_455 3_455
O26B K1 K5 60.4(4) . 3_455
O15 K1 K5 114.77(14) . 3_455
O1 K1 K5 114.80(14) . 3_455
O12 K1 K5 132.50(15) 7_556 3_455
O17 K1 K5 59.12(13) . 3_455
O26A K1 K5 52.5(2) . 3_455
C10 K1 K5 59.33(18) 3_455 3_455
Ni1 K1 K5 98.05(7) . 3_455
K3 K1 K5 123.85(8) 3_455 3_455
O8 K1 K4 124.08(17) 3_455 7_556
O26B K1 K4 42.5(4) . 7_556
O15 K1 K4 129.05(14) . 7_556
O1 K1 K4 68.85(13) . 7_556
O12 K1 K4 77.39(13) 7_556 7_556
O17 K1 K4 108.84(14) . 7_556
O26A K1 K4 49.7(2) . 7_556
C10 K1 K4 135.78(18) 3_455 7_556
Ni1 K1 K4 105.02(7) . 7_556
K3 K1 K4 121.82(7) 3_455 7_556
K5 K1 K4 100.91(8) 3_455 7_556
O2 K2 O4 72.5(2) 5_666 5_666
O2 K2 O19 166.3(2) 5_666 2_656
O4 K2 O19 104.8(2) 5_666 2_656
O2 K2 O14 78.1(2) 5_666 3
O4 K2 O14 108.3(2) 5_666 3
O19 K2 O14 90.3(2) 2_656 3
O2 K2 O3 124.4(2) 5_666 .
O4 K2 O3 84.0(2) 5_666 .
O19 K2 O3 67.78(19) 2_656 .
O14 K2 O3 157.32(19) 3 .
O2 K2 O5 122.6(2) 5_666 .
O4 K2 O5 147.4(2) 5_666 .
O19 K2 O5 66.99(18) 2_656 .
O14 K2 O5 103.36(18) 3 .
O3 K2 O5 63.50(17) . .
O2 K2 O31 72.7(2) 5_666 .
O4 K2 O31 92.2(2) 5_666 .
O19 K2 O31 121.0(2) 2_656 .
O14 K2 O31 137.1(2) 3 .
O3 K2 O31 58.3(2) . .
O5 K2 O31 68.9(2) . .
O2 K2 O40B 114.2(7) 5_666 3
O4 K2 O40B 53.8(6) 5_666 3
O19 K2 O40B 56.7(6) 2_656 3
O14 K2 O40B 84.9(7) 3 3
O3 K2 O40B 87.7(8) . 3
O5 K2 O40B 123.2(7) . 3
O31 K2 O40B 135.7(7) . 3
O2 K2 Ni2 154.57(18) 5_666 .
O4 K2 Ni2 114.74(16) 5_666 .
O19 K2 Ni2 38.95(14) 2_656 .
O14 K2 Ni2 118.97(15) 3 .
O3 K2 Ni2 39.13(12) . .
O5 K2 Ni2 39.11(13) . .
O31 K2 Ni2 82.45(16) . .
O40B K2 Ni2 87.4(7) 3 .
O2 K2 O35B 122.7(5) 5_666 .
O4 K2 O35B 54.5(5) 5_666 .
O19 K2 O35B 51.0(5) 2_656 .
O14 K2 O35B 97.6(6) 3 .
O3 K2 O35B 73.6(6) . .
O5 K2 O35B 114.0(5) . .
O31 K2 O35B 124.5(6) . .
O40B K2 O35B 14.0(7) 3 .
Ni2 K2 O35B 76.1(5) . .
O2 K2 C19 72.8(2) 5_666 3
O4 K2 C19 121.0(2) 5_666 3
O19 K2 C19 98.2(2) 2_656 3
O14 K2 C19 17.93(18) 3 3
O3 K2 C19 154.4(2) . 3
O5 K2 C19 91.6(2) . 3
O31 K2 C19 120.3(2) . 3
O40B K2 C19 102.7(7) 3 3
Ni2 K2 C19 117.12(16) . 3
O35B K2 C19 115.1(6) . 3
O2 K2 K4 58.86(15) 5_666 3
O4 K2 K4 127.26(16) 5_666 3
O19 K2 K4 127.25(15) 2_656 3
O14 K2 K4 81.77(14) 3 3
O3 K2 K4 106.28(14) . 3
O5 K2 K4 64.53(13) . 3
O31 K2 K4 56.33(17) . 3
O40B K2 K4 166.0(8) 3 3
Ni2 K2 K4 102.68(7) . 3
O35B K2 K4 178.2(4) . 3
C19 K2 K4 64.21(16) 3 3
O10 K3 O12 74.03(19) 5_656 5_656
O10 K3 O16 121.0(2) 5_656 3_545
O12 K3 O16 102.1(2) 5_656 3_545
O10 K3 O21 109.44(19) 5_656 .
O12 K3 O21 160.4(2) 5_656 .
O16 K3 O21 92.61(18) 3_545 .
O10 K3 O9 74.35(18) 5_656 .
O12 K3 O9 95.20(19) 5_656 .
O16 K3 O9 159.44(19) 3_545 .
O21 K3 O9 68.18(18) . .
O10 K3 O7 133.8(2) 5_656 .
O12 K3 O7 96.77(19) 5_656 .
O16 K3 O7 105.19(18) 3_545 .
O21 K3 O7 66.52(18) . .
O9 K3 O7 61.26(17) . .
O10 K3 O38B 61.5(4) 5_656 .
O12 K3 O38B 135.5(4) 5_656 .
O16 K3 O38B 98.8(4) 3_545 .
O21 K3 O38B 52.7(4) . .
O9 K3 O38B 75.8(4) . .
O7 K3 O38B 114.9(4) . .
O10 K3 Ni3 108.26(15) 5_656 .
O12 K3 Ni3 121.38(16) 5_656 .
O16 K3 Ni3 121.34(14) 3_545 .
O21 K3 Ni3 39.00(13) . .
O9 K3 Ni3 38.34(12) . .
O7 K3 Ni3 38.51(12) . .
O38B K3 Ni3 77.4(4) . .
O10 K3 O33 53.6(2) 5_656 5_656
O12 K3 O33 89.5(2) 5_656 5_656
O16 K3 O33 67.7(2) 3_545 5_656
O21 K3 O33 108.2(2) . 5_656
O9 K3 O33 124.0(2) . 5_656
O7 K3 O33 171.5(2) . 5_656
O38B K3 O33 63.1(4) . 5_656
Ni3 K3 O33 140.51(18) . 5_656
O10 K3 C20 132.9(2) 5_656 3_545
O12 K3 C20 91.9(2) 5_656 3_545
O16 K3 C20 18.24(19) 3_545 3_545
O21 K3 C20 98.6(2) . 3_545
O9 K3 C20 152.6(2) . 3_545
O7 K3 C20 91.7(2) . 3_545
O38B K3 C20 116.1(4) . 3_545
Ni3 K3 C20 117.13(16) . 3_545
O33 K3 C20 82.3(2) 5_656 3_545
O10 K3 K1 122.44(15) 5_656 3_545
O12 K3 K1 48.46(13) 5_656 3_545
O16 K3 K1 79.09(14) 3_545 3_545
O21 K3 K1 123.82(14) . 3_545
O9 K3 K1 104.96(14) . 3_545
O7 K3 K1 62.72(13) . 3_545
O38B K3 K1 176.0(4) . 3_545
Ni3 K3 K1 100.70(7) . 3_545
O33 K3 K1 118.69(18) 5_656 3_545
C20 K3 K1 61.46(16) 3_545 3_545
O10 K3 K8A 67.31(17) 5_656 .
O12 K3 K8A 48.60(16) 5_656 .
O16 K3 K8A 148.64(17) 3_545 .
O21 K3 K8A 113.82(15) . .
O9 K3 K8A 46.61(14) . .
O7 K3 K8A 72.94(15) . .
O38B K3 K8A 110.4(4) . .
Ni3 K3 K8A 77.34(8) . .
O33 K3 K8A 115.6(2) 5_656 .
C20 K3 K8A 133.13(19) 3_545 .
K1 K3 K8A 72.32(10) 3_545 .
O6 K4 O26B 95.8(4) 3_445 7_556
O6 K4 O13 101.8(2) 3_445 .
O26B K4 O13 156.9(4) 7_556 .
O6 K4 O29B 77.7(4) 3_445 3_445
O26B K4 O29B 48.9(5) 7_556 3_445
O13 K4 O29B 120.8(3) . 3_445
O6 K4 O11 138.70(19) 3_445 .
O26B K4 O11 92.1(4) 7_556 .
O13 K4 O11 64.73(17) . .
O29B K4 O11 77.5(3) 3_445 .
O6 K4 O23 77.92(18) 3_445 2_656
O26B K4 O23 107.1(5) 7_556 2_656
O13 K4 O23 62.92(17) . 2_656
O29B K4 O23 59.1(3) 3_445 2_656
O11 K4 O23 61.04(16) . 2_656
O6 K4 O26A 96.2(3) 3_445 7_556
O26B K4 O26A 19.9(4) 7_556 7_556
O13 K4 O26A 161.3(3) . 7_556
O29B K4 O26A 67.9(4) 3_445 7_556
O11 K4 O26A 104.2(3) . 7_556
O23 K4 O26A 126.8(3) 2_656 7_556
O6 K4 O2 126.61(19) 3_445 7_556
O26B K4 O2 101.0(5) 7_556 7_556
O13 K4 O2 80.39(18) . 7_556
O29B K4 O2 146.3(3) 3_445 7_556
O11 K4 O2 91.07(17) . 7_556
O23 K4 O2 140.42(18) 2_656 7_556
O26A K4 O2 84.9(3) 7_556 7_556
O6 K4 O31 68.7(2) 3_445 3_445
O26B K4 O31 79.9(4) 7_556 3_445
O13 K4 O31 120.4(2) . 3_445
O29B K4 O31 114.3(4) 3_445 3_445
O11 K4 O31 152.4(2) . 3_445
O23 K4 O31 146.53(19) 2_656 3_445
O26A K4 O31 62.1(3) 7_556 3_445
O2 K4 O31 65.1(2) 7_556 3_445
O6 K4 C9 19.34(19) 3_445 3_445
O26B K4 C9 108.5(4) 7_556 3_445
O13 K4 C9 92.6(2) . 3_445
O29B K4 C9 97.0(4) 3_445 3_445
O11 K4 C9 147.4(2) . 3_445
O23 K4 C9 88.3(2) 2_656 3_445
O26A K4 C9 103.1(3) 7_556 3_445
O2 K4 C9 108.7(2) 7_556 3_445
O31 K4 C9 58.9(2) 3_445 3_445
O6 K4 O5 40.43(17) 3_445 3_445
O26B K4 O5 127.5(4) 7_556 3_445
O13 K4 O5 75.13(16) . 3_445
O29B K4 O5 117.4(3) 3_445 3_445
O11 K4 O5 138.50(16) . 3_445
O23 K4 O5 92.14(16) 2_656 3_445
O26A K4 O5 117.3(3) 7_556 3_445
O2 K4 O5 92.29(16) 7_556 3_445
O31 K4 O5 60.39(17) 3_445 3_445
C9 K4 O5 21.99(18) 3_445 3_445
O6 K4 Ni4 108.98(16) 3_445 .
O26B K4 Ni4 122.7(4) 7_556 .
O13 K4 Ni4 36.73(13) . .
O29B K4 Ni4 86.4(3) 3_445 .
O11 K4 Ni4 37.10(11) . .
O23 K4 Ni4 37.43(12) 2_656 .
O26A K4 Ni4 139.3(2) 7_556 .
O2 K4 Ni4 103.44(13) 7_556 .
O31 K4 Ni4 157.11(17) 3_445 .
C9 K4 Ni4 111.23(16) 3_445 .
O5 K4 Ni4 102.37(11) 3_445 .
O24B K5 O8 137.9(3) 4_656 .
O24B K5 O6 90.1(3) 4_656 .
O8 K5 O6 71.0(2) . .
O24B K5 O18 79.2(3) 4_656 3_545
O8 K5 O18 94.1(3) . 3_545
O6 K5 O18 143.7(3) . 3_545
O24B K5 O29B 91.9(4) 4_656 .
O8 K5 O29B 118.7(4) . .
O6 K5 O29B 77.8(4) . .
O18 K5 O29B 136.4(4) 3_545 .
O24B K5 O24A 19.6(3) 4_656 4_656
O8 K5 O24A 156.0(4) . 4_656
O6 K5 O24A 104.2(4) . 4_656
O18 K5 O24A 75.8(4) 3_545 4_656
O29B K5 O24A 81.8(5) . 4_656
O24B K5 O29A 76.7(10) 4_656 .
O8 K5 O29A 142.4(10) . .
O6 K5 O29A 100.7(10) . .
O18 K5 O29A 110.1(10) 3_545 .
O29B K5 O29A 27.6(9) . .
O24A K5 O29A 61.1(10) 4_656 .
O24B K5 O26A 141.8(3) 4_656 3_545
O8 K5 O26A 80.0(3) . 3_545
O6 K5 O26A 113.1(3) . 3_545
O18 K5 O26A 95.7(3) 3_545 3_545
O29B K5 O26A 65.8(4) . 3_545
O24A K5 O26A 122.3(4) 4_656 3_545
O29A K5 O26A 69.6(10) . 3_545
O24B K5 O37A 117.2(5) 4_656 .
O8 K5 O37A 98.9(4) . .
O6 K5 O37A 142.5(4) . .
O18 K5 O37A 70.8(4) 3_545 .
O29B K5 O37A 76.1(5) . .
O24A K5 O37A 98.2(5) 4_656 .
O29A K5 O37A 64.8(11) . .
O26A K5 O37A 30.4(4) 3_545 .
O24B K5 C30 19.6(3) 4_656 4_656
O8 K5 C30 145.7(3) . 4_656
O6 K5 C30 81.5(2) . 4_656
O18 K5 C30 96.4(3) 3_545 4_656
O29B K5 C30 73.0(4) . 4_656
O24A K5 C30 23.0(4) 4_656 4_656
O29A K5 C30 61.6(9) . 4_656
O26A K5 C30 131.0(3) 3_545 4_656
O37A K5 C30 115.4(4) . 4_656
O24B K5 C23 97.8(3) 4_656 3_545
O8 K5 C23 81.2(2) . 3_545
O6 K5 C23 145.8(2) . 3_545
O18 K5 C23 18.7(2) 3_545 3_545
O29B K5 C23 134.6(4) . 3_545
O24A K5 C23 93.0(4) 4_656 3_545
O29A K5 C23 113.5(10) . 3_545
O26A K5 C23 80.1(3) 3_545 3_545
O37A K5 C23 60.0(4) . 3_545
C30 K5 C23 114.5(3) 4_656 3_545
O24B K5 K10B 43.2(2) 4_656 3_545
O8 K5 K10B 132.8(2) . 3_545
O6 K5 K10B 132.2(2) . 3_545
O18 K5 K10B 41.08(18) 3_545 3_545
O29B K5 K10B 107.3(3) . 3_545
O24A K5 K10B 35.0(3) 4_656 3_545
O29A K5 K10B 80.6(9) . 3_545
O26A K5 K10B 112.0(3) 3_545 3_545
O37A K5 K10B 81.7(4) . 3_545
C30 K5 K10B 56.8(2) 4_656 3_545
C23 K5 K10B 58.07(17) 3_545 3_545
K6B K6A O20B 107.4(6) . 4_546
K6B K6A O22A 103.1(6) . 3_455
O20B K6A O22A 91.9(5) 4_546 3_455
K6B K6A O14 82.4(5) . .
O20B K6A O14 100.2(4) 4_546 .
O22A K6A O14 164.6(4) 3_455 .
K6B K6A O40A 16.4(8) . .
O20B K6A O40A 92.2(8) 4_546 .
O22A K6A O40A 98.1(7) 3_455 .
O14 K6A O40A 90.9(7) . .
K6B K6A O16 76.1(4) . .
O20B K6A O16 166.6(4) 4_546 .
O22A K6A O16 99.9(4) 3_455 .
O14 K6A O16 67.1(2) . .
O40A K6A O16 92.2(7) . .
K6B K6A O22B 95.3(5) . 3_455
O20B K6A O22B 84.7(4) 4_546 3_455
O22A K6A O22B 12.7(4) 3_455 3_455
O14 K6A O22B 175.0(4) . 3_455
O40A K6A O22B 87.9(7) . 3_455
O16 K6A O22B 108.0(3) . 3_455
K6B K6A O20A 99.4(5) . 4_546
O20B K6A O20A 11.7(4) 4_546 4_546
O22A K6A O20A 85.4(5) 3_455 4_546
O14 K6A O20A 108.0(4) . 4_546
O40A K6A O20A 83.5(8) . 4_546
O16 K6A O20A 173.6(4) . 4_546
O22B K6A O20A 76.7(5) 3_455 4_546
K6B K6A O28A 140.9(6) . .
O20B K6A O28A 104.9(5) 4_546 .
O22A K6A O28A 54.1(5) 3_455 .
O14 K6A O28A 112.9(4) . .
O40A K6A O28A 146.9(7) . .
O16 K6A O28A 77.6(4) . .
O22B K6A O28A 66.3(5) 3_455 .
O20A K6A O28A 108.5(5) 4_546 .
K6B K6A O30 152.5(6) . 4_546
O20B K6A O30 59.0(5) 4_546 4_546
O22A K6A O30 101.3(5) 3_455 4_546
O14 K6A O30 77.4(3) . 4_546
O40A K6A O30 145.5(8) . 4_546
O16 K6A O30 112.0(4) . 4_546
O22B K6A O30 106.2(4) 3_455 4_546
O20A K6A O30 69.9(5) 4_546 4_546
O28A K6A O30 65.6(5) . 4_546
K6B K6A O40B 34.8(8) . .
O20B K6A O40B 72.7(8) 4_546 .
O22A K6A O40B 106.5(7) 3_455 .
O14 K6A O40B 86.3(6) . .
O40A K6A O40B 21.2(7) . .
O16 K6A O40B 109.3(7) . .
O22B K6A O40B 94.3(7) 3_455 .
O20A K6A O40B 65.5(7) 4_546 .
O28A K6A O40B 160.6(7) . .
O30 K6A O40B 124.4(8) 4_546 .
K6B K6A C25 98.1(5) . 4_546
O20B K6A C25 15.9(3) 4_546 4_546
O22A K6A C25 106.8(4) 3_455 4_546
O14 K6A C25 86.3(2) . 4_546
O40A K6A C25 84.8(7) . 4_546
O16 K6A C25 153.2(3) . 4_546
O22B K6A C25 98.5(4) 3_455 4_546
O20A K6A C25 21.8(3) 4_546 4_546
O28A K6A C25 117.9(4) . 4_546
O30 K6A C25 62.4(4) 4_546 4_546
O40B K6A C25 63.8(7) . 4_546
K6A K6B O40A 155.4(11) . .
K6A K6B O40B 133.3(10) . .
O40A K6B O40B 26.5(10) . .
K6A K6B O16 84.1(5) . .
O40A K6B O16 120.2(10) . .
O40B K6B O16 139.6(8) . .
K6A K6B O14 77.7(4) . .
O40A K6B O14 113.8(9) . .
O40B K6B O14 101.7(8) . .
O16 K6B O14 67.5(2) . .
K6A K6B O22A 57.6(5) . 3_455
O40A K6B O22A 112.8(10) . 3_455
O40B K6B O22A 118.3(8) . 3_455
O16 K6B O22A 92.9(4) . 3_455
O14 K6B O22A 133.2(4) . 3_455
K6A K6B O20B 54.0(5) . 4_546
O40A K6B O20B 102.9(10) . 4_546
O40B K6B O20B 79.4(9) . 4_546
O16 K6B O20B 136.2(4) . 4_546
O14 K6B O20B 89.4(3) . 4_546
O22A K6B O20B 76.1(4) 3_455 4_546
K6A K6B O22B 66.6(5) . 3_455
O40A K6B O22B 101.0(10) . 3_455
O40B K6B O22B 105.8(8) . 3_455
O16 K6B O22B 103.3(3) . 3_455
O14 K6B O22B 144.0(3) . 3_455
O22A K6B O22B 12.7(3) 3_455 3_455
O20B K6B O22B 73.5(4) 4_546 3_455
K6A K6B O20A 63.3(5) . 4_546
O40A K6B O20A 92.7(10) . 4_546
O40B K6B O20A 71.0(8) . 4_546
O16 K6B O20A 147.1(4) . 4_546
O14 K6B O20A 99.3(3) . 4_546
O22A K6B O20A 74.1(4) 3_455 4_546
O20B K6B O20A 11.9(3) 4_546 4_546
O22B K6B O20A 69.0(4) 3_455 4_546
K6A K6B O38B 133.5(6) . 3_455
O40A K6B O38B 43.6(10) . 3_455
O40B K6B O38B 66.2(9) . 3_455
O16 K6B O38B 101.2(4) . 3_455
O14 K6B O38B 147.1(4) . 3_455
O22A K6B O38B 75.9(5) 3_455 3_455
O20B K6B O38B 116.2(5) 4_546 3_455
O22B K6B O38B 67.2(5) 3_455 3_455
O20A K6B O38B 104.6(5) 4_546 3_455
K6A K6B O33 152.0(5) . 7_556
O40A K6B O33 52.0(10) . 7_556
O40B K6B O33 68.8(8) . 7_556
O16 K6B O33 71.0(2) . 7_556
O14 K6B O33 81.0(2) . 7_556
O22A K6B O33 134.1(4) 3_455 7_556
O20B K6B O33 143.9(3) 4_546 7_556
O22B K6B O33 130.6(3) 3_455 7_556
O20A K6B O33 138.9(4) 4_546 7_556
O38B K6B O33 66.2(4) 3_455 7_556
K6A K6B O35B 125.6(7) . 3_445
O40A K6B O35B 33.8(10) . 3_445
O40B K6B O35B 7.7(10) . 3_445
O16 K6B O35B 146.0(5) . 3_445
O14 K6B O35B 100.2(5) . 3_445
O22A K6B O35B 116.2(6) 3_455 3_445
O20B K6B O35B 71.8(5) 4_546 3_445
O22B K6B O35B 103.9(6) 3_455 3_445
O20A K6B O35B 63.6(5) 4_546 3_445
O38B K6B O35B 71.5(6) 3_455 3_445
O33 K6B O35B 75.8(5) 7_556 3_445
K7B K7A O28A 74.7(4) . .
K7B K7A O15 139.4(2) . .
O28A K7A O15 87.3(4) . .
K7B K7A O7 134.1(2) . 3_455
O28A K7A O7 122.3(4) . 3_455
O15 K7A O7 86.29(19) . 3_455
K7B K7A O30 58.9(3) . .
O28A K7A O30 133.6(4) . .
O15 K7A O30 128.8(3) . .
O7 K7A O30 91.8(3) 3_455 .
K7B K7A O28B 58.1(4) . .
O28A K7A O28B 16.8(5) . .
O15 K7A O28B 102.1(4) . .
O7 K7A O28B 130.5(4) 3_455 .
O30 K7A O28B 116.9(5) . .
K7B K7A C26 77.88(19) . 3_455
O28A K7A C26 66.8(4) . 3_455
O15 K7A C26 128.0(2) . 3_455
O7 K7A C26 73.1(2) 3_455 3_455
O30 K7A C26 99.8(3) . 3_455
O28B K7A C26 63.3(4) . 3_455
K7B K7A C21 80.1(2) . .
O28A K7A C21 110.2(4) . .
O15 K7A C21 72.4(2) . .
O7 K7A C21 121.9(2) 3_455 .
O30 K7A C21 65.6(3) . .
O28B K7A C21 107.0(4) . .
C26 K7A C21 157.7(2) 3_455 .
K7B K7A C20 133.3(2) . .
O28A K7A C20 68.8(4) . .
O15 K7A C20 19.81(18) . .
O7 K7A C20 90.8(2) 3_455 .
O30 K7A C20 147.9(3) . .
O28B K7A C20 84.5(4) . .
C26 K7A C20 111.6(2) 3_455 .
C21 K7A C20 86.1(2) . .
K7B K7A K3 153.17(18) . 3_455
O28A K7A K3 88.2(4) . 3_455
O15 K7A K3 57.70(13) . 3_455
O7 K7A K3 42.17(13) 3_455 3_455
O30 K7A K3 133.5(3) . 3_455
O28B K7A K3 102.8(4) . 3_455
C26 K7A K3 76.39(16) 3_455 3_455
C21 K7A K3 125.88(18) . 3_455
C20 K7A K3 52.97(15) . 3_455
K7B K7A K1 154.23(18) . .
O28A K7A K1 123.9(4) . .
O15 K7A K1 39.92(13) . .
O7 K7A K1 54.99(14) 3_455 .
O30 K7A K1 100.8(3) . .
O28B K7A K1 140.3(4) . .
C26 K7A K1 124.20(17) 3_455 .
C21 K7A K1 76.61(16) . .
C20 K7A K1 55.92(16) . .
K3 K7A K1 52.29(6) 3_455 .
K7B K7A K6A 107.23(16) . .
O28A K7A K6A 33.7(4) . .
O15 K7A K6A 67.77(15) . .
O7 K7A K6A 92.67(17) 3_455 .
O30 K7A K6A 163.2(3) . .
O28B K7A K6A 49.4(4) . .
C26 K7A K6A 66.21(18) 3_455 .
C21 K7A K6A 124.44(18) . .
C20 K7A K6A 48.22(17) . .
K3 K7A K6A 54.71(8) 3_455 .
K1 K7A K6A 95.02(10) . .
K7A K7B O5 134.53(19) . 2_656
K7A K7B O13 139.80(19) . 4_556
O5 K7B O13 85.59(19) 2_656 4_556
K7A K7B O28B 71.0(4) . .
O5 K7B O28B 88.8(4) 2_656 .
O13 K7B O28B 121.1(4) 4_556 .
K7A K7B O30 69.8(3) . .
O5 K7B O30 122.6(4) 2_656 .
O13 K7B O30 87.4(4) 4_556 .
O28B K7B O30 140.6(5) . .
K7A K7B C29 78.6(2) . 3_455
O5 K7B C29 128.2(2) 2_656 3_455
O13 K7B C29 75.7(2) 4_556 3_455
O28B K7B C29 62.9(4) . 3_455
O30 K7B C29 104.5(4) . 3_455
K7A K7B O28A 52.9(3) . .
O5 K7B O28A 100.7(3) 2_656 .
O13 K7B O28A 135.3(4) 4_556 .
O28B K7B O28A 18.3(4) . .
O30 K7B O28A 122.7(4) . .
C29 K7B O28A 65.6(4) 3_455 .
K7A K7B N12 87.14(17) . 3_455
O5 K7B N12 133.2(2) 2_656 3_455
O13 K7B N12 58.17(18) 4_556 3_455
O28B K7B N12 86.6(4) . 3_455
O30 K7B N12 87.1(3) . 3_455
C29 K7B N12 23.81(18) 3_455 3_455
O28A K7B N12 88.6(3) . 3_455
K7A K7B C9 127.9(2) . 2_656
O5 K7B C9 20.65(19) 2_656 2_656
O13 K7B C9 90.2(2) 4_556 2_656
O28B K7B C9 69.4(4) . 2_656
O30 K7B C9 143.1(4) . 2_656
C29 K7B C9 110.5(2) 3_455 2_656
O28A K7B C9 83.3(4) . 2_656
N12 K7B C9 122.2(2) 3_455 2_656
K7A K7B C24 78.02(19) . .
O5 K7B C24 71.6(2) 2_656 .
O13 K7B C24 122.5(2) 4_556 .
O28B K7B C24 110.7(4) . .
O30 K7B C24 65.1(4) . .
C29 K7B C24 156.5(2) 3_455 .
O28A K7B C24 101.1(4) . .
N12 K7B C24 151.5(2) 3_455 .
C9 K7B C24 85.7(2) 2_656 .
K7A K7B C19 131.1(2) . 4_556
O5 K7B C19 90.1(2) 2_656 4_556
O13 K7B C19 20.27(19) 4_556 4_556
O28B K7B C19 141.1(4) . 4_556
O30 K7B C19 68.5(4) . 4_556
C29 K7B C19 88.2(2) 3_455 4_556
O28A K7B C19 153.0(4) . 4_556
N12 K7B C19 66.5(2) 3_455 4_556
C9 K7B C19 100.9(2) 2_656 4_556
C24 K7B C19 105.8(2) . 4_556
K7A K7B C30 96.3(2) . 3_455
O5 K7B C30 103.5(2) 2_656 3_455
O13 K7B C30 71.5(2) 4_556 3_455
O28B K7B C30 53.1(4) . 3_455
O30 K7B C30 127.6(4) . 3_455
C29 K7B C30 24.8(2) 3_455 3_455
O28A K7B C30 64.0(4) . 3_455
N12 K7B C30 40.9(2) 3_455 3_455
C9 K7B C30 85.9(2) 2_656 3_455
C24 K7B C30 163.7(2) . 3_455
C19 K7B C30 89.5(2) 4_556 3_455
O38B K8A O9 111.7(5) 5_656 .
O38B K8A O36A 59.3(5) 5_656 .
O9 K8A O36A 135.0(4) . .
O38B K8A O38A 17.8(5) 5_656 5_656
O9 K8A O38A 129.0(5) . 5_656
O36A K8A O38A 52.2(5) . 5_656
O38B K8A O12 125.7(5) 5_656 5_656
O9 K8A O12 92.7(2) . 5_656
O36A K8A O12 129.6(4) . 5_656
O38A K8A O12 115.1(4) 5_656 5_656
O38B K8A K8B 111.3(5) 5_656 .
O9 K8A K8B 118.2(3) . .
O36A K8A K8B 52.1(3) . .
O38A K8A K8B 101.0(4) 5_656 .
O12 K8A K8B 96.2(3) 5_656 .
O38B K8A O36B 52.6(6) 5_656 .
O9 K8A O36B 147.8(5) . .
O36A K8A O36B 15.5(4) . .
O38A K8A O36B 41.2(5) 5_656 .
O12 K8A O36B 119.4(4) 5_656 .
K8B K8A O36B 59.9(4) . .
O38B K8A O10 65.9(5) 5_656 .
O9 K8A O10 45.77(18) . .
O36A K8A O10 106.2(3) . .
O38A K8A O10 83.5(4) 5_656 .
O12 K8A O10 121.4(2) 5_656 .
K8B K8A O10 136.3(3) . .
O36B K8A O10 110.4(4) . .
O38B K8A C14 88.6(5) 5_656 .
O9 K8A C14 23.2(2) . .
O36A K8A C14 121.0(4) . .
O38A K8A C14 106.2(5) 5_656 .
O12 K8A C14 109.4(2) 5_656 .
K8B K8A C14 129.1(3) . .
O36B K8A C14 129.3(5) . .
O10 K8A C14 22.72(18) . .
O38B K8A C15 106.2(5) 5_656 5_656
O9 K8A C15 108.4(2) . 5_656
O36A K8A C15 116.5(4) . 5_656
O38A K8A C15 94.6(4) 5_656 5_656
O12 K8A C15 20.59(18) 5_656 5_656
K8B K8A C15 99.7(3) . 5_656
O36B K8A C15 103.4(4) . 5_656
O10 K8A C15 123.5(3) . 5_656
C14 K8A C15 119.7(3) . 5_656
O38B K8A K3 134.9(5) 5_656 .
O9 K8A K3 47.53(15) . .
O36A K8A K3 165.7(4) . .
O38A K8A K3 140.6(4) 5_656 .
O12 K8A K3 45.23(14) 5_656 .
K8B K8A K3 113.6(3) . .
O36B K8A K3 164.3(4) . .
O10 K8A K3 84.20(16) . .
C14 K8A K3 66.23(19) . .
C15 K8A K3 62.42(17) 5_656 .
O38B K8A K1 155.5(5) 5_656 3_545
O9 K8A K1 89.98(18) . 3_545
O36A K8A K1 113.3(3) . 3_545
O38A K8A K1 138.3(4) 5_656 3_545
O12 K8A K1 38.05(14) 5_656 3_545
K8B K8A K1 64.4(2) . 3_545
O36B K8A K1 113.5(4) . 3_545
O10 K8A K1 135.02(18) . 3_545
C14 K8A K1 113.1(2) . 3_545
C15 K8A K1 53.93(17) 5_656 3_545
K3 K8A K1 53.61(8) . 3_545
O36A K8B K8A 61.2(4) . .
O36A K8B O36B 14.2(4) . .
K8A K8B O36B 61.1(4) . .
O36A K8B O31 62.3(4) . .
K8A K8B O31 112.6(4) . .
O36B K8B O31 72.4(5) . .
O36A K8B O29B 88.5(5) . 7_656
K8A K8B O29B 89.5(4) . 7_656
O36B K8B O29B 74.3(5) . 7_656
O31 K8B O29B 122.4(4) . 7_656
O36A K8B O8 143.1(5) . .
K8A K8B O8 86.2(3) . .
O36B K8B O8 147.2(5) . .
O31 K8B O8 124.0(4) . .
O29B K8B O8 109.3(4) 7_656 .
O36A K8B O6 126.9(5) . .
K8A K8B O6 130.4(4) . .
O36B K8B O6 139.3(5) . .
O31 K8B O6 67.5(3) . .
O29B K8B O6 134.5(5) 7_656 .
O8 K8B O6 61.2(3) . .
O36A K8B O29A 61.9(10) . 7_656
K8A K8B O29A 72.3(10) . 7_656
O36B K8B O29A 47.7(10) . 7_656
O31 K8B O29A 109.0(10) . 7_656
O29B K8B O29A 27.2(9) 7_656 7_656
O8 K8B O29A 127.0(10) . 7_656
O6 K8B O29A 157.2(10) . 7_656
O36A K8B O26A 83.7(4) . 5_666
K8A K8B O26A 137.6(4) . 5_666
O36B K8B O26A 79.0(5) . 5_666
O31 K8B O26A 63.4(3) . 5_666
O29B K8B O26A 65.0(4) 7_656 5_666
O8 K8B O26A 132.9(5) . 5_666
O6 K8B O26A 89.0(4) . 5_666
O29A K8B O26A 70.3(10) 7_656 5_666
O36A K8B O26B 131.7(6) . 3_545
K8A K8B O26B 105.5(4) . 3_545
O36B K8B O26B 117.5(6) . 3_545
O31 K8B O26B 139.5(5) . 3_545
O29B K8B O26B 43.4(5) 7_656 3_545
O8 K8B O26B 70.5(4) . 3_545
O6 K8B O26B 97.8(5) . 3_545
O29A K8B O26B 69.8(10) 7_656 3_545
O26A K8B O26B 79.5(5) 5_666 3_545
O36A K8B O26B 102.0(5) . 5_666
K8A K8B O26B 151.3(5) . 5_666
O36B K8B O26B 96.8(6) . 5_666
O31 K8B O26B 73.1(4) . 5_666
O29B K8B O26B 65.7(5) 7_656 5_666
O8 K8B O26B 114.7(5) . 5_666
O6 K8B O26B 78.2(4) . 5_666
O29A K8B O26B 79.2(10) 7_656 5_666
O26A K8B O26B 18.3(3) 5_666 5_666
O26B K8B O26B 66.9(6) 3_545 5_666
O36A K8B C10 123.2(5) . .
K8A K8B C10 71.8(3) . .
O36B K8B C10 130.1(6) . .
O31 K8B C10 115.1(3) . .
O29B K8B C10 122.4(4) 7_656 .
O8 K8B C10 20.66(19) . .
O6 K8B C10 65.4(3) . .
O29A K8B C10 130.9(10) 7_656 .
O26A K8B C10 150.3(5) 5_666 .
O26B K8B C10 89.0(5) 3_545 .
O26B K8B C10 133.1(5) 5_666 .
O33 K9 O25 116.1(3) . .
O33 K9 O25 152.9(3) . 7_556
O25 K9 O25 74.3(2) . 7_556
O33 K9 O14 90.2(3) . 7_556
O25 K9 O14 135.53(18) . 7_556
O25 K9 O14 98.74(18) 7_556 7_556
O33 K9 O16 77.9(3) . 7_556
O25 K9 O16 86.21(18) . 7_556
O25 K9 O16 128.93(18) 7_556 7_556
O14 K9 O16 63.89(18) 7_556 7_556
O33 K9 O2 88.8(2) . .
O25 K9 O2 138.54(19) . .
O25 K9 O2 70.23(18) 7_556 .
O14 K9 O2 71.68(17) 7_556 .
O16 K9 O2 133.26(18) 7_556 .
O33 K9 C19 112.7(3) . 7_556
O25 K9 C19 119.0(2) . 7_556
O25 K9 C19 78.8(2) 7_556 7_556
O14 K9 C19 22.44(18) 7_556 7_556
O16 K9 C19 70.4(2) 7_556 7_556
O2 K9 C19 74.2(2) . 7_556
O33 K9 C17 128.8(3) . 7_556
O25 K9 C17 92.8(2) . 7_556
O25 K9 C17 72.22(19) 7_556 7_556
O14 K9 C17 44.92(19) 7_556 7_556
O16 K9 C17 61.97(19) 7_556 7_556
O2 K9 C17 96.1(2) . 7_556
C19 K9 C17 26.4(2) 7_556 7_556
O33 K9 C20 99.6(3) . 7_556
O25 K9 C20 71.4(2) . 7_556
O25 K9 C20 107.5(2) 7_556 7_556
O14 K9 C20 69.2(2) 7_556 7_556
O16 K9 C20 22.37(18) 7_556 7_556
O2 K9 C20 140.0(2) . 7_556
C19 K9 C20 66.4(2) 7_556 7_556
C17 K9 C20 48.8(2) 7_556 7_556
O33 K9 C18 121.8(3) . 7_556
O25 K9 C18 74.83(19) . 7_556
O25 K9 C18 84.5(2) 7_556 7_556
O14 K9 C18 60.73(19) 7_556 7_556
O16 K9 C18 44.6(2) 7_556 7_556
O2 K9 C18 121.3(2) . 7_556
C19 K9 C18 48.7(2) 7_556 7_556
C17 K9 C18 25.2(2) 7_556 7_556
C20 K9 C18 25.7(2) 7_556 7_556
O33 K9 C4 89.4(3) . .
O25 K9 C4 120.7(2) . .
O25 K9 C4 64.8(2) 7_556 .
O14 K9 C4 92.9(2) 7_556 .
O16 K9 C4 153.1(2) 7_556 .
O2 K9 C4 21.21(18) . .
C19 K9 C4 93.5(2) 7_556 .
C17 K9 C4 111.9(2) 7_556 .
C20 K9 C4 159.8(2) 7_556 .
C18 K9 C4 136.5(2) 7_556 .
O33 K9 K6B 54.0(3) . 7_556
O25 K9 K6B 126.93(16) . 7_556
O25 K9 K6B 141.52(15) 7_556 7_556
O14 K9 K6B 42.94(14) 7_556 7_556
O16 K9 K6B 42.09(14) 7_556 7_556
O2 K9 K6B 94.44(14) . 7_556
C19 K9 K6B 62.97(18) 7_556 7_556
C17 K9 K6B 74.80(17) 7_556 7_556
C20 K9 K6B 61.72(18) 7_556 7_556
C18 K9 K6B 73.58(18) 7_556 7_556
C4 K9 K6B 111.63(18) . 7_556
K10B K10A O20A 129.6(9) . .
K10B K10A O22B 113.6(8) . 2_666
O20A K10A O22B 96.3(6) . 2_666
K10B K10A O41B 130.9(12) . .
O20A K10A O41B 64.7(9) . .
O22B K10A O41B 109.6(10) 2_666 .
K10B K10A O20B 123.6(8) . .
O20A K10A O20B 14.3(4) . .
O22B K10A O20B 88.7(5) 2_666 .
O41B K10A O20B 78.7(9) . .
K10B K10A O24A 38.4(7) . 2_666
O20A K10A O24A 141.3(6) . 2_666
O22B K10A O24A 75.3(5) 2_666 2_666
O41B K10A O24A 153.9(9) . 2_666
O20B K10A O24A 127.4(5) . 2_666
K10B K10A O22A 109.3(8) . 2_666
O20A K10A O22A 90.4(5) . 2_666
O22B K10A O22A 13.5(4) 2_666 2_666
O41B K10A O22A 117.9(9) . 2_666
O20B K10A O22A 80.5(5) . 2_666
O24A K10A O22A 72.7(5) 2_666 2_666
K10B K10A O41A 143.1(10) . .
O20A K10A O41A 76.6(6) . .
O22B K10A O41A 83.4(6) 2_666 .
O41B K10A O41A 28.1(8) . .
O20B K10A O41A 87.6(6) . .
O24A K10A O41A 137.4(6) 2_666 .
O22A K10A O41A 93.8(6) 2_666 .
K10B K10A O18 56.8(7) . .
O20A K10A O18 73.0(4) . .
O22B K10A O18 123.7(4) 2_666 .
O41B K10A O18 114.0(9) . .
O20B K10A O18 67.5(3) . .
O24A K10A O18 80.6(4) 2_666 .
O22A K10A O18 110.3(4) 2_666 .
O41A K10A O18 140.9(5) . .
K10B K10A O27 82.4(7) . .
O20A K10A O27 146.7(4) . .
O22B K10A O27 74.0(4) 2_666 .
O41B K10A O27 88.2(9) . .
O20B K10A O27 153.4(3) . .
O24A K10A O27 68.1(4) 2_666 .
O22A K10A O27 85.5(4) 2_666 .
O41A K10A O27 70.7(5) . .
O18 K10A O27 139.0(3) . .
K10B K10A O24B 47.7(7) . 2_666
O20A K10A O24B 121.6(5) . 2_666
O22B K10A O24B 68.9(4) 2_666 2_666
O41B K10A O24B 173.4(9) . 2_666
O20B K10A O24B 107.5(4) . 2_666
O24A K10A O24B 20.1(4) 2_666 2_666
O22A K10A O24B 62.0(4) 2_666 2_666
O41A K10A O24B 147.6(6) . 2_666
O18 K10A O24B 71.2(3) . 2_666
O27 K10A O24B 85.3(3) . 2_666
K10B K10A O41B 60.5(10) . 2_656
O20A K10A O41B 106.3(9) . 2_656
O22B K10A O41B 154.0(8) 2_666 2_656
O41B K10A O41B 70.4(14) . 2_656
O20B K10A O41B 116.1(8) . 2_656
O24A K10A O41B 93.9(9) 2_666 2_656
O22A K10A O41B 163.2(9) 2_666 2_656
O41A K10A O41B 89.5(9) . 2_656
O18 K10A O41B 76.2(7) . 2_656
O27 K10A O41B 80.1(8) . 2_656
O24B K10A O41B 108.0(8) 2_666 2_656
K10A K10B O24A 130.8(9) . 2_666
K10A K10B O18 110.5(8) . .
O24A K10B O18 97.6(5) 2_666 .
K10A K10B O24B 121.6(8) . 2_666
O24A K10B O24B 23.1(5) 2_666 2_666
O18 K10B O24B 82.8(3) . 2_666
K10A K10B O22B 53.5(7) . 2_666
O24A K10B O22B 77.4(5) 2_666 2_666
O18 K10B O22B 122.5(4) . 2_666
O24B K10B O22B 71.0(4) 2_666 2_666
K10A K10B O20A 39.8(7) . .
O24A K10B O20A 141.8(6) 2_666 .
O18 K10B O20A 70.9(4) . .
O24B K10B O20A 119.5(5) 2_666 .
O22B K10B O20A 79.0(5) 2_666 .
K10A K10B O41B 107.5(11) . 2_656
O24A K10B O41B 114.1(10) 2_666 2_656
O18 K10B O41B 86.2(8) . 2_656
O24B K10B O41B 130.5(8) 2_666 2_656
O22B K10B O41B 148.6(8) 2_666 2_656
O20A K10B O41B 101.6(9) . 2_656
K10A K10B O41A 127.8(10) . 2_656
O24A K10B O41A 86.8(7) 2_666 2_656
O18 K10B O41A 94.9(5) . 2_656
O24B K10B O41A 105.7(6) 2_666 2_656
O22B K10B O41A 140.7(6) 2_666 2_656
O20A K10B O41A 129.3(6) . 2_656
O41B K10B O41A 27.7(8) 2_656 2_656
K10A K10B O27 84.6(7) . .
O24A K10B O27 74.5(5) 2_666 .
O18 K10B O27 164.2(3) . .
O24B K10B O27 93.2(4) 2_666 .
O22B K10B O27 69.8(4) 2_666 .
O20A K10B O27 123.7(4) . .
O41B K10B O27 84.8(8) 2_656 .
O41A K10B O27 71.3(5) 2_656 .
K10A K10B O22A 58.7(7) . 2_666
O24A K10B O22A 74.1(5) 2_666 2_666
O18 K10B O22A 110.5(4) . 2_666
O24B K10B O22A 63.3(4) 2_666 2_666
O22B K10B O22A 12.5(3) 2_666 2_666
O20A K10B O22A 76.4(4) . 2_666
O41B K10B O22A 160.9(8) 2_656 2_666
O41A K10B O22A 149.7(6) 2_656 2_666
O27 K10B O22A 80.8(3) . 2_666
K10A K10B O20B 46.0(7) . .
O24A K10B O20B 129.6(6) 2_666 .
O18 K10B O20B 65.3(3) . .
O24B K10B O20B 107.0(4) 2_666 .
O22B K10B O20B 74.8(4) 2_666 .
O20A K10B O20B 12.6(3) . .
O41B K10B O20B 111.6(9) 2_656 .
O41A K10B O20B 138.7(6) 2_656 .
O27 K10B O20B 130.3(3) . .
O22A K10B O20B 69.7(4) 2_666 .
K10A K10B O41B 39.7(10) . .
O24A K10B O41B 154.0(9) 2_666 .
O18 K10B O41B 108.4(8) . .
O24B K10B O41B 160.2(8) 2_666 .
O22B K10B O41B 89.2(8) 2_666 .
O20A K10B O41B 53.3(8) . .
O41B K10B O41B 67.9(13) 2_656 .
O41A K10B O41B 89.9(10) 2_656 .
O27 K10B O41B 80.0(8) . .
O22A K10B O41B 97.1(8) 2_666 .
O20B K10B O41B 65.5(7) . .
C4 O1 Ni1 116.1(5) . .
C4 O1 K1 139.2(5) . .
Ni1 O1 K1 88.7(2) . .
C4 O2 K2 147.5(6) . 5_666
C4 O2 K9 101.1(6) . .
K2 O2 K9 98.5(2) 5_666 .
C4 O2 K4 116.5(6) . 7_556
K2 O2 K4 75.79(17) 5_666 7_556
K9 O2 K4 117.1(2) . 7_556
C5 O3 Ni2 114.2(6) . .
C5 O3 K2 139.1(6) . .
Ni2 O3 K2 86.3(2) . .
C5 O4 K2 135.5(7) . 5_666
C9 O5 Ni2 114.3(5) . .
C9 O5 K7B 110.6(5) . 2_656
Ni2 O5 K7B 113.6(3) . 2_656
C9 O5 K2 132.7(5) . .
Ni2 O5 K2 84.81(19) . .
K7B O5 K2 98.3(2) 2_656 .
C9 O5 K4 78.1(5) . 3
Ni2 O5 K4 149.7(2) . 3
K7B O5 K4 84.56(17) 2_656 3
K2 O5 K4 68.06(14) . 3
C9 O6 K5 141.3(6) . .
C9 O6 K4 113.6(6) . 3
K5 O6 K4 102.9(2) . 3
C9 O6 K8B 102.3(6) . .
K5 O6 K8B 89.2(3) . .
K4 O6 K8B 91.0(3) 3 .
C10 O7 Ni3 115.3(6) . .
C10 O7 K3 131.2(5) . .
Ni3 O7 K3 85.08(19) . .
C10 O7 K7A 115.2(5) . 3_545
Ni3 O7 K7A 110.0(2) . 3_545
K3 O7 K7A 95.4(2) . 3_545
C10 O8 K5 142.1(7) . .
C10 O8 K1 115.7(6) . 3_545
K5 O8 K1 98.5(2) . 3_545
C10 O8 K8B 102.8(6) . .
K5 O8 K8B 90.9(3) . .
K1 O8 K8B 92.4(3) 3_545 .
C14 O9 Ni3 113.3(5) . .
C14 O9 K8A 101.2(5) . .
Ni3 O9 K8A 134.6(3) . .
C14 O9 K3 138.4(5) . .
Ni3 O9 K3 87.1(2) . .
K8A O9 K3 85.9(2) . .
C14 O10 K3 144.7(6) . 5_656
C14 O10 K8A 89.8(5) . .
K3 O10 K8A 116.0(2) 5_656 .
C15 O11 Ni4 113.4(5) . .
C15 O11 K4 140.1(5) . .
Ni4 O11 K4 89.5(2) . .
C15 O12 K3 139.7(6) . 5_656
C15 O12 K1 123.5(5) . 7_556
K3 O12 K1 85.99(17) 5_656 7_556
C15 O12 K8A 109.3(5) . 5_656
K3 O12 K8A 86.17(19) 5_656 5_656
K1 O12 K8A 103.6(2) 7_556 5_656
C19 O13 Ni4 115.2(5) . .
C19 O13 K4 128.1(5) . .
Ni4 O13 K4 92.2(2) . .
C19 O13 K7B 112.5(5) . 4_546
Ni4 O13 K7B 107.2(2) . 4_546
K4 O13 K7B 98.4(2) . 4_546
C19 O14 K6A 130.3(6) . .
C19 O14 K6B 147.9(6) . .
K6A O14 K6B 19.93(13) . .
C19 O14 K2 118.5(6) . 3_445
K6A O14 K2 102.6(2) . 3_445
K6B O14 K2 91.3(2) . 3_445
C19 O14 K9 95.1(5) . 7_556
K6A O14 K9 106.5(2) . 7_556
K6B O14 K9 92.1(2) . 7_556
K2 O14 K9 97.6(2) 3_445 7_556
C20 O15 Ni1 115.1(5) . .
C20 O15 K1 128.8(5) . .
Ni1 O15 K1 88.9(2) . .
C20 O15 K7A 111.8(5) . .
Ni1 O15 K7A 111.0(2) . .
K1 O15 K7A 98.4(2) . .
C20 O16 K6B 144.6(6) . .
C20 O16 K3 120.2(5) . 3_455
K6B O16 K3 88.8(2) . 3_455
C20 O16 K6A 125.4(5) . .
K6B O16 K6A 19.83(12) . .
K3 O16 K6A 101.2(2) 3_455 .
C20 O16 K9 99.1(5) . 7_556
K6B O16 K9 92.5(2) . 7_556
K3 O16 K9 103.52(19) 3_455 7_556
K6A O16 K9 104.3(2) . 7_556
C23 O17 Ni1 113.4(6) . .
C23 O17 K1 140.4(5) . .
Ni1 O17 K1 86.7(2) . .
C23 O18 K10B 138.0(7) . .
C23 O18 K5 117.9(6) . 3_455
K10B O18 K5 93.6(3) . 3_455
C23 O18 K10A 133.3(6) . .
K10B O18 K10A 12.66(14) . .
K5 O18 K10A 103.9(3) 3_455 .
C25 O19 Ni2 114.6(6) . 2_656
C25 O19 K2 140.2(6) . 2_656
Ni2 O19 K2 87.7(2) 2_656 2_656
O20B O20A C25 73.4(19) . .
O20B O20A K10A 110(2) . .
C25 O20A K10A 157.1(11) . .
O20B O20A K10B 106.4(19) . .
C25 O20A K10B 147.2(10) . .
K10A O20A K10B 10.57(18) . .
O20B O20A K6A 44.3(17) . 4_556
C25 O20A K6A 105.0(10) . 4_556
K10A O20A K6A 91.5(5) . 4_556
K10B O20A K6A 95.2(5) . 4_556
O20B O20A K6B 57.4(17) . 4_556
C25 O20A K6B 103.8(9) . 4_556
K10A O20A K6B 96.7(5) . 4_556
K10B O20A K6B 103.0(5) . 4_556
K6A O20A K6B 17.28(14) 4_556 4_556
O20A O20B C25 75.9(19) . .
O20A O20B K6A 124(2) . 4_556
C25 O20B K6A 133.8(9) . 4_556
O20A O20B K10A 55.4(18) . .
C25 O20B K10A 126.3(10) . .
K6A O20B K10A 94.9(5) 4_556 .
O20A O20B K6B 110.7(19) . 4_556
C25 O20B K6B 121.8(8) . 4_556
K6A O20B K6B 18.61(16) 4_556 4_556
K10A O20B K6B 97.5(4) . 4_556
O20A O20B K10B 61.0(18) . .
C25 O20B K10B 125.7(9) . .
K6A O20B K10B 98.7(4) 4_556 .
K10A O20B K10B 10.43(15) . .
K6B O20B K10B 104.2(4) 4_556 .
C28 O21 Ni3 113.4(5) . .
C28 O21 K3 139.7(6) . .
Ni3 O21 K3 88.2(2) . .
O22B O22A C28 77.2(19) . .
O22B O22A K6A 117(2) . 3_545
C28 O22A K6A 133.7(10) . 3_545
O22B O22A K10A 54.1(18) . 2_646
C28 O22A K10A 126.0(10) . 2_646
K6A O22A K10A 92.2(5) 3_545 2_646
O22B O22A K6B 104.3(19) . 3_545
C28 O22A K6B 118.9(9) . 3_545
K6A O22A K6B 19.27(17) 3_545 3_545
K10A O22A K6B 96.4(5) 2_646 3_545
O22B O22A K10B 59.1(18) . 2_646
C28 O22A K10B 123.3(9) . 2_646
K6A O22A K10B 99.4(5) 3_545 2_646
K10A O22A K10B 12.02(14) 2_646 2_646
K6B O22A K10B 106.3(5) 3_545 2_646
O22A O22B C28 72.8(19) . .
O22A O22B K10A 112(2) . 2_646
C28 O22B K10A 156.3(9) . 2_646
O22A O22B K10B 108.3(19) . 2_646
C28 O22B K10B 144.2(9) . 2_646
K10A O22B K10B 12.92(16) 2_646 2_646
O22A O22B K6A 50.6(17) . 3_545
C28 O22B K6A 108.3(9) . 3_545
K10A O22B K6A 91.1(5) 2_646 3_545
K10B O22B K6A 97.8(4) 2_646 3_545
O22A O22B K6B 63.1(18) . 3_545
C28 O22B K6B 104.6(8) . 3_545
K10A O22B K6B 97.9(5) 2_646 3_545
K10B O22B K6B 107.4(5) 2_646 3_545
K6A O22B K6B 18.08(14) 3_545 3_545
C30 O23 Ni4 112.5(5) . 2_656
C30 O23 K4 145.0(6) . 2_656
Ni4 O23 K4 84.50(19) 2_656 2_656
O24B O24A C30 65.5(12) . .
O24B O24A K10B 102.0(13) . 2_646
C30 O24A K10B 155.9(12) . 2_646
O24B O24A K10A 99.0(12) . 2_646
C30 O24A K10A 145.6(11) . 2_646
K10B O24A K10A 10.8(2) 2_646 2_646
O24B O24A K5 56.6(10) . 4_646
C30 O24A K5 96.5(9) . 4_646
K10B O24A K5 92.5(6) 2_646 4_646
K10A O24A K5 99.5(6) 2_646 4_646
O24A O24B C30 68.7(12) . .
O24A O24B K5 103.8(12) . 4_646
C30 O24B K5 119.6(7) . 4_646
O24A O24B K10B 54.9(11) . 2_646
C30 O24B K10B 120.0(8) . 2_646
K5 O24B K10B 93.9(4) 4_646 2_646
O24A O24B K10A 60.9(11) . 2_646
C30 O24B K10A 120.8(8) . 2_646
K5 O24B K10A 101.4(4) 4_646 2_646
K10B O24B K10A 10.72(15) 2_646 2_646
K9 O25 K9 105.7(2) . 7_556
O26B O26A O37A 173.2(17) . 3_455
O26B O26A K1 71.8(13) . .
O37A O26A K1 101.7(9) 3_455 .
O26B O26A K4 61.5(12) . 7_556
O37A O26A K4 120.9(9) 3_455 7_556
K1 O26A K4 86.1(3) . 7_556
O26B O26A K8B 93.5(13) . 5_666
O37A O26A K8B 93.2(9) 3_455 5_666
K1 O26A K8B 164.6(5) . 5_666
K4 O26A K8B 82.7(3) 7_556 5_666
O26B O26A K5 100.7(13) . 3_455
O37A O26A K5 76.3(8) 3_455 3_455
K1 O26A K5 83.1(3) . 3_455
K4 O26A K5 161.5(5) 7_556 3_455
K8B O26A K5 104.6(4) 5_666 3_455
O26A O26B K1 86.1(14) . .
O26A O26B K4 98.6(14) . 7_556
K1 O26B K4 96.1(6) . 7_556
O26A O26B K8B 135.1(16) . 3_455
K1 O26B K8B 88.0(5) . 3_455
K4 O26B K8B 126.3(8) 7_556 3_455
O26A O26B K8B 68.2(12) . 5_666
K1 O26B K8B 154.0(8) . 5_666
K4 O26B K8B 83.8(5) 7_556 5_666
K8B O26B K8B 113.1(6) 3_455 5_666
K10B O27 K10B 86.8(5) . 2_656
K10B O27 K10A 12.98(13) . .
K10B O27 K10A 82.9(4) 2_656 .
K10B O27 K10A 82.9(4) . 2_656
K10B O27 K10A 12.98(13) 2_656 2_656
K10A O27 K10A 81.9(5) . 2_656
O28B O28A K7A 114.6(17) . .
O28B O28A K6A 124.9(18) . .
K7A O28A K6A 115.3(7) . .
O28B O28A K7B 62.8(15) . .
K7A O28A K7B 52.4(3) . .
K6A O28A K7B 162.1(6) . .
O28A O28B K7B 98.9(17) . .
O28A O28B K7A 48.6(14) . .
K7B O28B K7A 50.8(3) . .
O29B O29A K5 68(2) . .
O29B O29A K8B 73(2) . 7_656
K5 O29A K8B 111.5(16) . 7_656
O29A O29B K4 131(2) . 3
O29A O29B K5 85(2) . .
K4 O29B K5 97.8(5) 3 .
O29A O29B K8B 80(2) . 7_656
K4 O29B K8B 134.5(6) 3 7_656
K5 O29B K8B 120.5(6) . 7_656
K7B O30 K6A 107.6(5) . 4_556
K7B O30 K7A 51.3(3) . .
K6A O30 K7A 153.8(6) 4_556 .
K8B O31 K2 142.4(3) . .
K8B O31 K4 85.2(3) . 3
K2 O31 K4 69.66(18) . 3
K9 O33 K6B 84.3(3) . 7_556
K9 O33 K3 89.9(2) . 5_656
K6B O33 K3 68.4(2) 7_556 5_656
O35B O35A O40B 13(3) . 3
O35A O35B O40B 156(5) . 3
O35A O35B K6B 167(3) . 3
O40B O35B K6B 25(3) 3 3
O35A O35B K2 96(3) . .
O40B O35B K2 77(3) 3 .
K6B O35B K2 70.9(6) 3 .
O36B O36A K8B 116(2) . .
O36B O36A K8A 96.1(18) . .
K8B O36A K8A 66.6(4) . .
O36A O36B K8B 50.1(17) . .
O36A O36B K8A 68.4(17) . .
K8B O36B K8A 59.0(4) . .
O37B O37A O26A 163(2) . 3_545
O37B O37A K5 123.8(16) . .
O26A O37A K5 73.3(9) 3_545 .
O38B O38A K8A 71.0(19) . 5_656
O38A O38B K8A 91(2) . 5_656
O38A O38B K6B 107(2) . 3_545
K8A O38B K6B 149.4(8) 5_656 3_545
O38A O38B K3 145(2) . .
K8A O38B K3 107.9(7) 5_656 .
K6B O38B K3 71.0(4) 3_545 .
O40B O40A K6B 112(3) . .
O40B O40A K6A 107(2) . .
K6B O40A K6A 8.3(4) . .
O35B O40B O40A 165(5) 3_445 .
O35B O40B O35A 12(2) 3_445 3_445
O40A O40B O35A 162(3) . 3_445
O35B O40B K6B 148(4) 3_445 .
O40A O40B K6B 41.1(19) . .
O35A O40B K6B 157(2) 3_445 .
O35B O40B K6A 136(4) 3_445 .
O40A O40B K6A 52(2) . .
O35A O40B K6A 145.5(19) 3_445 .
K6B O40B K6A 12.0(2) . .
O35B O40B K2 89(4) 3_445 3_445
O40A O40B K2 106(2) . 3_445
O35A O40B K2 86.2(15) 3_445 3_445
K6B O40B K2 81.4(9) . 3_445
K6A O40B K2 79.2(7) . 3_445
O41B O41A K10B 75(2) . 2_656
O41B O41A K10A 65.8(19) . .
K10B O41A K10A 87.2(7) 2_656 .
O41B O41A K10A 69(2) . 2_656
K10B O41A K10A 9.27(17) 2_656 2_656
K10A O41A K10A 78.3(6) . 2_656
O41B O41A K10B 64.7(19) . .
K10B O41A K10B 80.4(6) 2_656 .
K10A O41A K10B 6.75(17) . .
K10A O41A K10B 71.6(5) 2_656 .
O41A O41B K10A 86(2) . .
O41A O41B K10B 77(2) . 2_656
K10A O41B K10B 92.5(11) . 2_656
O41A O41B K10A 86(2) . 2_656
K10A O41B K10A 85.8(10) . 2_656
K10B O41B K10A 12.0(2) 2_656 2_656
O41A O41B K10B 92(2) . .
K10A O41B K10B 9.4(2) . .
K10B O41B K10B 86.7(10) 2_656 .
K10A O41B K10B 78.9(8) 2_656 .
C1 N1 C2 104.9(7) . .
C1 N1 Ni1 141.1(6) . .
C2 N1 Ni1 113.8(6) . .
C1 N2 C3 105.6(7) . .
C1 N2 Ni2 141.1(6) . .
C3 N2 Ni2 113.2(5) . .
C6 N3 C7 105.0(7) . .
C6 N3 Ni2 139.4(6) . .
C7 N3 Ni2 115.4(6) . .
C6 N4 C8 105.5(7) . .
C6 N4 Ni3 139.7(6) . .
C8 N4 Ni3 114.8(6) . .
C11 N5 C12 104.3(7) . .
C11 N5 Ni3 144.3(5) . .
C12 N5 Ni3 111.0(6) . .
C11 N6 C13 105.7(7) . .
C11 N6 Ni4 140.9(6) . .
C13 N6 Ni4 112.4(5) . .
C16 N7 C17 106.3(7) . .
C16 N7 Ni4 140.6(6) . .
C17 N7 Ni4 113.0(6) . .
C16 N8 C18 107.2(8) . .
C16 N8 Ni1 141.6(7) . .
C18 N8 Ni1 111.3(6) . .
C22 N9 C21 105.6(7) . .
C22 N9 Ni1 140.4(6) . .
C21 N9 Ni1 113.6(6) . .
C22 N10 C24 107.1(7) . .
C22 N10 Ni2 139.7(6) . 2_656
C24 N10 Ni2 113.2(6) . 2_656
C27 N11 C26 106.2(7) . .
C27 N11 Ni3 140.2(6) . .
C26 N11 Ni3 113.6(5) . .
C27 N12 C29 103.2(7) . .
C27 N12 Ni4 141.5(6) . 2_656
C29 N12 Ni4 114.7(6) . 2_656
C27 N12 K7B 103.5(5) . 3_545
C29 N12 K7B 76.5(5) . 3_545
Ni4 N12 K7B 91.9(2) 2_656 3_545
N2 C1 N1 114.7(8) . .
N1 C2 C3 107.7(7) . .
N1 C2 C4 116.6(8) . .
C3 C2 C4 135.8(8) . .
N2 C3 C2 107.1(7) . .
N2 C3 C5 116.6(8) . .
C2 C3 C5 136.2(8) . .
O2 C4 O1 121.7(8) . .
O2 C4 C2 124.5(8) . .
O1 C4 C2 113.8(8) . .
O2 C4 K9 57.6(5) . .
O1 C4 K9 99.2(5) . .
C2 C4 K9 114.3(6) . .
O4 C5 O3 122.3(8) . .
O4 C5 C3 122.2(8) . .
O3 C5 C3 115.4(8) . .
N4 C6 N3 113.6(8) . .
N3 C7 C8 108.2(7) . .
N3 C7 C9 115.8(8) . .
C8 C7 C9 136.1(8) . .
N4 C8 C7 107.6(7) . .
N4 C8 C10 115.5(8) . .
C7 C8 C10 136.8(8) . .
O6 C9 O5 122.8(8) . .
O6 C9 C7 122.9(8) . .
O5 C9 C7 114.3(8) . .
O6 C9 K4 47.1(4) . 3
O5 C9 K4 79.9(5) . 3
C7 C9 K4 156.2(6) . 3
O6 C9 K7B 91.9(5) . 2_656
O5 C9 K7B 48.7(4) . 2_656
C7 C9 K7B 128.4(5) . 2_656
K4 C9 K7B 75.46(19) 3 2_656
O6 C9 K8B 57.6(5) . .
O5 C9 K8B 133.7(6) . .
C7 C9 K8B 83.9(5) . .
K4 C9 K8B 72.9(2) 3 .
K7B C9 K8B 146.3(3) 2_656 .
O8 C10 O7 124.6(9) . .
O8 C10 C8 121.0(9) . .
O7 C10 C8 114.5(8) . .
O8 C10 K1 44.7(5) . 3_545
O7 C10 K1 82.6(5) . 3_545
C8 C10 K1 157.4(6) . 3_545
O8 C10 K8B 56.6(6) . .
O7 C10 K8B 132.8(6) . .
C8 C10 K8B 84.8(5) . .
K1 C10 K8B 72.6(2) 3_545 .
N6 C11 N5 115.3(7) . .
N5 C12 C13 108.0(7) . .
N5 C12 C14 116.7(8) . .
C13 C12 C14 134.4(8) . .
N6 C13 C12 106.7(7) . .
N6 C13 C15 117.1(8) . .
C12 C13 C15 136.0(8) . .
O10 C14 O9 122.7(8) . .
O10 C14 C12 123.2(8) . .
O9 C14 C12 114.1(8) . .
O10 C14 K8A 67.5(5) . .
O9 C14 K8A 55.7(4) . .
C12 C14 K8A 167.1(6) . .
O12 C15 O11 120.6(8) . .
O12 C15 C13 123.0(8) . .
O11 C15 C13 116.3(8) . .
O12 C15 K8A 50.2(4) . 5_656
O11 C15 K8A 135.8(6) . 5_656
C13 C15 K8A 86.1(5) . 5_656
N8 C16 N7 113.0(9) . .
N7 C17 C18 107.3(7) . .
N7 C17 C19 117.9(8) . .
C18 C17 C19 134.7(8) . .
N7 C17 K9 129.8(5) . 7_556
C18 C17 K9 80.1(5) . 7_556
C19 C17 K9 73.4(5) . 7_556
N8 C18 C17 106.1(7) . .
N8 C18 C20 117.6(8) . .
C17 C18 C20 136.2(8) . .
N8 C18 K9 130.2(6) . 7_556
C17 C18 K9 74.7(5) . 7_556
C20 C18 K9 75.7(5) . 7_556
O14 C19 O13 123.3(9) . .
O14 C19 C17 122.6(8) . .
O13 C19 C17 114.1(8) . .
O14 C19 K9 62.5(5) . 7_556
O13 C19 K9 130.0(6) . 7_556
C17 C19 K9 80.2(5) . 7_556
O14 C19 K2 43.6(4) . 3_445
O13 C19 K2 81.8(5) . 3_445
C17 C19 K2 157.9(6) . 3_445
K9 C19 K2 77.7(2) 7_556 3_445
O14 C19 K7B 94.9(6) . 4_546
O13 C19 K7B 47.3(4) . 4_546
C17 C19 K7B 127.8(6) . 4_546
K9 C19 K7B 151.8(3) 7_556 4_546
K2 C19 K7B 74.18(19) 3_445 4_546
O16 C20 O15 124.3(8) . .
O16 C20 C18 120.5(8) . .
O15 C20 C18 115.2(8) . .
O16 C20 K9 58.5(4) . 7_556
O15 C20 K9 136.7(6) . 7_556
C18 C20 K9 78.5(5) . 7_556
O16 C20 K3 41.6(4) . 3_455
O15 C20 K3 84.0(5) . 3_455
C18 C20 K3 157.6(6) . 3_455
K9 C20 K3 79.47(19) 7_556 3_455
O16 C20 K7A 94.9(5) . .
O15 C20 K7A 48.4(4) . .
C18 C20 K7A 127.6(6) . .
K9 C20 K7A 151.7(3) 7_556 .
K3 C20 K7A 73.36(18) 3_455 .
N9 C21 C24 108.1(7) . .
N9 C21 C23 115.9(8) . .
C24 C21 C23 135.9(8) . .
N9 C21 K7A 79.4(5) . .
C24 C21 K7A 100.3(5) . .
C23 C21 K7A 86.4(5) . .
N10 C22 N9 113.3(8) . .
O18 C23 O17 122.8(8) . .
O18 C23 C21 119.9(8) . .
O17 C23 C21 117.2(8) . .
O18 C23 K5 43.3(4) . 3_455
O17 C23 K5 81.1(5) . 3_455
C21 C23 K5 155.9(6) . 3_455
O18 C23 K10B 28.2(5) . .
O17 C23 K10B 130.6(6) . .
C21 C23 K10B 106.7(5) . .
K5 C23 K10B 65.40(19) 3_455 .
N10 C24 C21 105.9(7) . .
N10 C24 C25 116.6(8) . .
C21 C24 C25 137.2(8) . .
N10 C24 K7B 81.8(5) . .
C21 C24 K7B 101.6(5) . .
C25 C24 K7B 90.5(6) . .
O20B C25 O19 120.7(10) . .
O20B C25 O20A 30.7(8) . .
O19 C25 O20A 122.2(10) . .
O20B C25 C24 120.3(10) . .
O19 C25 C24 115.7(8) . .
O20A C25 C24 120.2(10) . .
O20B C25 K6A 30.3(7) . 4_556
O19 C25 K6A 92.2(6) . 4_556
O20A C25 K6A 53.2(8) . 4_556
C24 C25 K6A 139.0(6) . 4_556
O20B C25 K10A 36.6(7) . .
O19 C25 K10A 135.8(7) . .
O20A C25 K10A 14.7(7) . .
C24 C25 K10A 105.6(6) . .
K6A C25 K10A 64.1(2) 4_556 .
N11 C26 C29 107.2(7) . .
N11 C26 C28 116.6(7) . .
C29 C26 C28 136.3(8) . .
N11 C26 K7A 83.4(5) . 3_545
C29 C26 K7A 99.5(5) . 3_545
C28 C26 K7A 86.1(5) . 3_545
N11 C27 N12 114.6(8) . .
O21 C28 O22A 120.6(10) . .
O21 C28 O22B 119.6(9) . .
O22A C28 O22B 30.0(7) . .
O21 C28 C26 116.9(8) . .
O22A C28 C26 120.1(10) . .
O22B C28 C26 121.2(9) . .
O21 C28 K6A 91.4(5) . 3_545
O22A C28 K6A 30.4(7) . 3_545
O22B C28 K6A 50.2(7) . 3_545
C26 C28 K6A 141.8(6) . 3_545
C26 C29 N12 108.8(7) . .
C26 C29 C30 136.5(8) . .
N12 C29 C30 114.7(8) . .
C26 C29 K7B 104.0(6) . 3_545
N12 C29 K7B 79.7(5) . 3_545
C30 C29 K7B 85.9(5) . 3_545
O23 C30 O24B 120.1(9) . .
O23 C30 O24A 117.5(11) . .
O24B C30 O24A 45.7(8) . .
O23 C30 C29 117.4(8) . .
O24B C30 C29 118.1(9) . .
O24A C30 C29 118.8(10) . .
O23 C30 K5 79.4(5) . 4_646
O24B C30 K5 40.9(5) . 4_646
O24A C30 K5 60.4(8) . 4_646
C29 C30 K5 154.7(7) . 4_646
O23 C30 K10B 132.0(6) . 2_646
O24B C30 K10B 40.7(6) . 2_646
O24A C30 K10B 14.9(8) . 2_646
C29 C30 K10B 107.0(6) . 2_646
K5 C30 K10B 66.7(2) 4_646 2_646
O23 C30 K7B 84.7(6) . 3_545
O24B C30 K7B 94.6(7) . 3_545
O24A C30 K7B 139.9(10) . 3_545
C29 C30 K7B 69.3(5) . 3_545
K5 C30 K7B 95.3(3) 4_646 3_545
K10B C30 K7B 129.6(3) 2_646 3_545

loop_
_geom_bond_atom_site_label_1
_geom_bond_atom_site_label_2
_geom_bond_distance
_geom_bond_site_symmetry_2
Ni1 N9 2.024(7) .
Ni1 N1 2.034(7) .
Ni1 N8 2.046(7) .
Ni1 O1 2.088(6) .
Ni1 O15 2.092(6) .
Ni1 O17 2.147(6) .
Ni1 K1 3.409(2) .
Ni2 N3 1.993(7) .
Ni2 N2 2.025(7) .
Ni2 N10 2.029(7) 2_656
Ni2 O19 2.107(7) 2_656
Ni2 O3 2.118(6) .
Ni2 O5 2.121(6) .
Ni2 K2 3.349(2) .
Ni3 N4 2.026(7) .
Ni3 N11 2.035(7) .
Ni3 N5 2.048(7) .
Ni3 O9 2.093(6) .
Ni3 O7 2.106(6) .
Ni3 O21 2.121(6) .
Ni3 K3 3.369(2) .
Ni4 N12 2.018(7) 2_656
Ni4 N7 2.031(7) .
Ni4 N6 2.044(7) .
Ni4 O13 2.100(6) .
Ni4 O11 2.117(6) .
Ni4 O23 2.143(6) 2_656
Ni4 K4 3.509(3) .
Ni4 K7B 3.973(4) 4_546
K1 O8 2.651(7) 3_455
K1 O26B 2.68(2) .
K1 O15 2.730(6) .
K1 O1 2.740(6) .
K1 O12 2.773(6) 7_556
K1 O17 2.774(6) .
K1 O26A 2.812(12) .
K1 C10 3.393(10) 3_455
K1 K3 3.696(3) 3_455
K1 K5 3.992(4) 3_455
K1 K4 4.023(3) 7_556
K2 O2 2.580(6) 5_666
K2 O4 2.667(7) 5_666
K2 O19 2.688(7) 2_656
K2 O14 2.701(6) 3
K2 O3 2.736(6) .
K2 O5 2.790(6) .
K2 O31 3.033(8) .
K2 O40B 3.30(3) 3
K2 O35B 3.38(3) .
K2 C19 3.444(9) 3
K2 K4 3.516(3) 3
K3 O10 2.638(6) 5_656
K3 O12 2.645(6) 5_656
K3 O16 2.673(6) 3_545
K3 O21 2.684(6) .
K3 O9 2.749(6) .
K3 O7 2.817(6) .
K3 O38B 3.25(2) .
K3 O33 3.413(9) 5_656
K3 C20 3.481(9) 3_545
K3 K1 3.696(3) 3_545
K3 K8A 3.717(5) .
K4 O6 2.717(7) 3_445
K4 O26B 2.73(2) 7_556
K4 O13 2.732(6) .
K4 O29B 2.753(16) 3_445
K4 O11 2.817(6) .
K4 O23 2.992(6) 2_656
K4 O26A 3.074(12) 7_556
K4 O2 3.104(7) 7_556
K4 O31 3.120(9) 3_445
K4 C9 3.402(9) 3_445
K4 O5 3.422(6) 3_445
K5 O24B 2.580(10) 4_656
K5 O8 2.617(7) .
K5 O6 2.648(7) .
K5 O18 2.693(7) 3_545
K5 O29B 2.813(15) .
K5 O24A 3.002(17) 4_656
K5 O29A 3.03(5) .
K5 O26A 3.188(12) 3_545
K5 O37A 3.23(2) .
K5 C30 3.429(10) 4_656
K5 C23 3.467(9) 3_545
K5 K10B 3.779(6) 3_545
K6A K6B 0.929(5) .
K6A O20B 2.355(14) 4_546
K6A O22A 2.377(15) 3_455
K6A O14 2.662(7) .
K6A O40A 2.69(3) .
K6A O16 2.724(7) .
K6A O22B 2.748(14) 3_455
K6A O20A 2.793(16) 4_546
K6A O28A 2.953(18) .
K6A O30 3.159(17) 4_546
K6A O40B 3.26(4) .
K6A C25 3.367(11) 4_546
K6B O40A 1.82(3) .
K6B O40B 2.56(4) .
K6B O16 2.658(7) .
K6B O14 2.701(7) .
K6B O22A 2.741(14) 3_455
K6B O20B 2.778(13) 4_546
K6B O22B 2.981(14) 3_455
K6B O20A 3.085(16) 4_546
K6B O38B 3.17(2) 3_455
K6B O33 3.219(13) 7_556
K6B O35B 3.28(4) 3_445
K7A K7B 2.731(5) .
K7A O28A 2.747(18) .
K7A O15 2.828(7) .
K7A O7 2.831(7) 3_455
K7A O30 3.285(18) .
K7A O28B 3.33(2) .
K7A C26 3.388(10) 3_455
K7A C21 3.480(9) .
K7A C20 3.513(10) .
K7A K3 4.178(4) 3_455
K7B O5 2.773(6) 2_656
K7B O13 2.808(6) 4_556
K7B O28B 2.99(2) .
K7B O30 2.997(17) .
K7B C29 3.316(9) 3_455
K7B O28A 3.324(18) .
K7B N12 3.355(8) 3_455
K7B C9 3.454(9) 2_656
K7B C24 3.514(10) .
K7B C19 3.533(10) 4_556
K7B C30 3.535(12) 3_455
K8A O38B 2.62(2) 5_656
K8A O9 2.708(7) .
K8A O36A 2.758(13) .
K8A O38A 2.773(17) 5_656
K8A O12 2.794(8) 5_656
K8A K8B 2.888(12) .
K8A O36B 2.95(2) .
K8A O10 2.973(8) .
K8A C14 3.217(10) .
K8A C15 3.436(10) 5_656
K8A K1 4.374(6) 3_545
K8B O36A 2.484(17) .
K8B O36B 2.92(2) .
K8B O31 2.933(12) .
K8B O29B 2.950(18) 7_656
K8B O8 2.977(12) .
K8B O6 3.027(12) .
K8B O29A 3.03(5) 7_656
K8B O26A 3.134(15) 5_666
K8B O26B 3.16(2) 3_545
K8B O26B 3.37(2) 5_666
K8B C10 3.479(13) .
K9 O33 2.649(9) .
K9 O25 2.692(7) .
K9 O25 2.794(6) 7_556
K9 O14 2.803(6) 7_556
K9 O16 2.824(6) 7_556
K9 O2 2.880(7) .
K9 C19 3.148(9) 7_556
K9 C17 3.237(9) 7_556
K9 C20 3.270(9) 7_556
K9 C18 3.306(9) 7_556
K9 C4 3.345(10) .
K9 K6B 3.962(5) 7_556
K10A K10B 0.651(6) .
K10A O20A 2.272(16) .
K10A O22B 2.343(14) 2_666
K10A O41B 2.54(3) .
K10A O20B 2.588(14) .
K10A O24A 2.639(18) 2_666
K10A O22A 2.674(15) 2_666
K10A O41A 2.78(2) .
K10A O18 2.784(9) .
K10A O27 2.887(13) .
K10A O24B 2.984(11) 2_666
K10A O41B 3.00(4) 2_656
K10B O24A 2.167(18) 2_666
K10B O18 2.488(9) .
K10B O24B 2.590(11) 2_666
K10B O22B 2.671(14) 2_666
K10B O20A 2.734(16) .
K10B O41B 2.74(4) 2_656
K10B O41A 2.75(2) 2_656
K10B O27 2.875(13) .
K10B O22A 2.953(15) 2_666
K10B O20B 2.998(14) .
K10B O41B 3.01(3) .
O1 C4 1.318(10) .
O2 C4 1.234(10) .
O2 K2 2.580(6) 5_666
O2 K4 3.104(7) 7_556
O3 C5 1.282(10) .
O4 C5 1.259(10) .
O4 K2 2.667(7) 5_666
O5 C9 1.302(10) .
O5 K7B 2.773(6) 2_656
O5 K4 3.422(6) 3
O6 C9 1.229(10) .
O6 K4 2.717(7) 3
O7 C10 1.295(11) .
O7 K7A 2.831(7) 3_545
O8 C10 1.259(11) .
O8 K1 2.651(7) 3_545
O9 C14 1.290(10) .
O10 C14 1.243(10) .
O10 K3 2.638(6) 5_656
O11 C15 1.308(10) .
O12 C15 1.280(10) .
O12 K3 2.645(6) 5_656
O12 K1 2.773(6) 7_556
O12 K8A 2.794(8) 5_656
O13 C19 1.324(10) .
O13 K7B 2.808(6) 4_546
O14 C19 1.207(10) .
O14 K2 2.701(6) 3_445
O14 K9 2.803(6) 7_556
O15 C20 1.283(10) .
O16 C20 1.260(10) .
O16 K3 2.673(6) 3_455
O16 K9 2.824(6) 7_556
O17 C23 1.262(10) .
O18 C23 1.261(10) .
O18 K5 2.693(7) 3_455
O19 C25 1.288(11) .
O19 Ni2 2.107(7) 2_656
O19 K2 2.688(7) 2_656
O20A O20B 0.681(16) .
O20A C25 1.293(17) .
O20A K6A 2.793(16) 4_556
O20A K6B 3.085(15) 4_556
O20B C25 1.277(15) .
O20B K6A 2.355(14) 4_556
O20B K6B 2.778(13) 4_556
O21 C28 1.278(10) .
O22A O22B 0.675(16) .
O22A C28 1.290(16) .
O22A K6A 2.377(15) 3_545
O22A K10A 2.674(15) 2_646
O22A K6B 2.741(14) 3_545
O22A K10B 2.953(15) 2_646
O22B C28 1.316(15) .
O22B K10A 2.343(14) 2_646
O22B K10B 2.671(14) 2_646
O22B K6A 2.748(14) 3_545
O22B K6B 2.981(14) 3_545
O23 C30 1.281(11) .
O23 Ni4 2.143(6) 2_656
O23 K4 2.992(6) 2_656
O24A O24B 1.038(17) .
O24A C30 1.351(19) .
O24A K10B 2.167(18) 2_646
O24A K10A 2.639(18) 2_646
O24A K5 3.002(17) 4_646
O24B C30 1.320(13) .
O24B K5 2.580(10) 4_646
O24B K10B 2.590(11) 2_646
O24B K10A 2.984(11) 2_646
O25 K9 2.794(6) 7_556
O26A O26B 1.058(19) .
O26A O37A 1.68(3) 3_455
O26A K4 3.074(12) 7_556
O26A K8B 3.134(15) 5_666
O26A K5 3.188(12) 3_455
O26B K4 2.732(19) 7_556
O26B K8B 3.16(2) 3_455
O26B K8B 3.37(2) 5_666
O27 K10B 2.875(13) 2_656
O27 K10A 2.887(13) 2_656
O28A O28B 1.06(2) .
O29A O29B 1.41(5) .
O29A K8B 3.03(5) 7_656
O29B K4 2.753(16) 3
O29B K8B 2.950(18) 7_656
O30 K6A 3.159(17) 4_556
O31 K4 3.120(9) 3
O33 K6B 3.219(13) 7_556
O33 K3 3.413(9) 5_656
O35A O35B 0.74(3) .
O35A O40B 1.52(4) 3
O35B O40B 0.82(4) 3
O35B K6B 3.28(4) 3
O36A O36B 0.793(19) .
O37A O37B 1.07(2) .
O37A O26A 1.68(3) 3_545
O38A O38B 0.85(2) .
O38A K8A 2.773(17) 5_656
O38B K8A 2.62(2) 5_656
O38B K6B 3.17(2) 3_545
O40A O40B 1.23(4) .
O40B O35B 0.82(4) 3_445
O40B O35A 1.52(4) 3_445
O40B K2 3.30(3) 3_445
O41A O41B 1.31(4) .
O41A K10B 2.75(2) 2_656
O41A K10A 3.19(2) 2_656
O41B K10B 2.74(4) 2_656
O41B K10A 3.00(4) 2_656
N1 C1 1.340(10) .
N1 C2 1.381(10) .
N2 C1 1.319(10) .
N2 C3 1.384(10) .
N3 C6 1.328(11) .
N3 C7 1.366(11) .
N4 C6 1.316(11) .
N4 C8 1.369(10) .
N5 C11 1.325(10) .
N5 C12 1.373(10) .
N6 C11 1.305(10) .
N6 C13 1.372(10) .
N7 C16 1.342(11) .
N7 C17 1.387(10) .
N8 C16 1.330(11) .
N8 C18 1.393(11) .
N9 C22 1.327(10) .
N9 C21 1.380(11) .
N10 C22 1.319(10) .
N10 C24 1.385(10) .
N10 Ni2 2.029(7) 2_656
N11 C27 1.293(10) .
N11 C26 1.357(11) .
N12 C27 1.332(10) .
N12 C29 1.376(11) .
N12 Ni4 2.018(7) 2_656
N12 K7B 3.355(8) 3_545
C2 C3 1.412(12) .
C2 C4 1.472(11) .
C3 C5 1.455(12) .
C7 C8 1.372(11) .
C7 C9 1.499(12) .
C8 C10 1.506(12) .
C9 K4 3.402(9) 3
C9 K7B 3.454(9) 2_656
C10 K1 3.393(10) 3_545
C12 C13 1.404(12) .
C12 C14 1.482(12) .
C13 C15 1.441(11) .
C15 K8A 3.436(10) 5_656
C17 C18 1.429(12) .
C17 C19 1.461(12) .
C17 K9 3.237(9) 7_556
C18 C20 1.466(12) .
C18 K9 3.306(9) 7_556
C19 K9 3.148(9) 7_556
C19 K2 3.444(9) 3_445
C19 K7B 3.533(10) 4_546
C20 K9 3.270(9) 7_556
C20 K3 3.481(9) 3_455
C21 C24 1.402(12) .
C21 C23 1.481(12) .
C23 K5 3.467(9) 3_455
C24 C25 1.451(12) .
C25 K6A 3.367(10) 4_556
C26 C29 1.366(11) .
C26 C28 1.463(12) .
C26 K7A 3.388(10) 3_545
C28 K6A 3.398(10) 3_545
C29 C30 1.486(12) .
C29 K7B 3.316(9) 3_545
C30 K5 3.429(10) 4_646
C30 K10B 3.445(11) 2_646
C30 K7B 3.535(12) 3_545
